data_7122958
loop_
_publ_author_name
'Ferrando-Soria, Jesus'
'Fernandez, Antonio'
'Vitorica-Yrzebal, Inigo'
'Asthana, Deepak'
'Muryn, Christopher'
'Tuna, Floriana'
'Timco, Grigore A.'
'Winpenny, Richard E. P.'

_publ_section_title
;
 Formation of an Interlocked Double-Chain from an Organic-Inorganic
 [2]Rotaxane
;
_journal_name_full 'Chemical Communications'
_journal_paper_doi 10.1039/C8CC09339C
_journal_year 2019
_chemical_formula_moiety 'C80 H144 Cr7 F8 O32 Zn, C21 H22 N O, 3(C7 H8), C7 H9, H2 O'
_chemical_formula_sum 'C129 H201 Cr7 F8 N O34 Zn'
_chemical_formula_weight 2891.27
_space_group_crystal_system orthorhombic
_space_group_IT_number 61
_space_group_name_Hall '-P 2ac 2ab'
_space_group_name_H-M_alt 'P b c a'
_symmetry_space_group_name_Hall '-P 2ac 2ab'
_symmetry_space_group_name_H-M 'P b c a'
_atom_sites_solution_hydrogens mixed
_atom_sites_solution_primary direct
_audit_creation_date 2017-05-19
_audit_creation_method
;
Olex2 1.2
(compiled 2017.03.28 svn.r3405 for OlexSys, GUI svn.r5337)
;
_audit_update_record
;
2017-09-05 deposited with the CCDC.
2019-02-11 downloaded from the CCDC.
;
_cell_angle_alpha 90
_cell_angle_beta 90
_cell_angle_gamma 90
_cell_formula_units_Z 8
_cell_length_a 28.7006(4)
_cell_length_b 30.9417(6)
_cell_length_c 33.8959(6)
_cell_measurement_reflns_used 45576
_cell_measurement_temperature 100
_cell_measurement_theta_max 74.5060
_cell_measurement_theta_min 2.4690
_cell_volume 30101.1(9)
_computing_cell_refinement
;
CrysAlisPro, Agilent Technologies,
Version 1.171.37.33 (release 27-03-2014 CrysAlis171 .NET)
(compiled Mar 27 2014,17:12:48)
;
_computing_data_collection
;
CrysAlisPro, Agilent Technologies,
Version 1.171.37.33 (release 27-03-2014 CrysAlis171 .NET)
(compiled Mar 27 2014,17:12:48)
;
_computing_data_reduction
;
CrysAlisPro, Agilent Technologies,
Version 1.171.37.33 (release 27-03-2014 CrysAlis171 .NET)
(compiled Mar 27 2014,17:12:48)
;
_computing_molecular_graphics 'Olex2 (Dolomanov et al., 2009)'
_computing_publication_material 'Olex2 (Dolomanov et al., 2009)'
_computing_structure_refinement 'ShelXL (Sheldrick, 2015)'
_computing_structure_solution 'ShelXS (Sheldrick, 2008)'
_diffrn_ambient_temperature 100
_diffrn_detector 'CCD plate'
_diffrn_measured_fraction_theta_full 0.997
_diffrn_measured_fraction_theta_max 0.977
_diffrn_measurement_details
;
#__ type_ start__ end____ width___ exp.time_
  1 omega   85.23  262.73   1.2500   37.3740
omega____ theta____ kappa____ phi______ frames
    -      109.7669   73.8669  -27.8806 142

#__ type_ start__ end____ width___ exp.time_
  2 omega   66.15  248.65   1.2500   37.3740
omega____ theta____ kappa____ phi______ frames
    -       95.6950   73.8669   81.0644 146

#__ type_ start__ end____ width___ exp.time_
  3 phi   -156.66  180.67   1.2494   37.3760
omega____ theta____ kappa____ phi______ frames
 -50.7816  -39.9913   73.8669     -     270

#__ type_ start__ end____ width___ exp.time_
  4 omega   87.55  260.05   1.2500   37.3740
omega____ theta____ kappa____ phi______ frames
    -      112.0919   73.8669    7.8275 138

#__ type_ start__ end____ width___ exp.time_
  5 omega   81.71  264.21   1.2500   37.3740
omega____ theta____ kappa____ phi______ frames
    -      111.2488   73.8669  -56.6825 146

#__ type_ start__ end____ width___ exp.time_
  6 omega -103.92   78.58   1.2500   37.3740
omega____ theta____ kappa____ phi______ frames
    -      -74.3822   73.8669  159.4200 146

#__ type_ start__ end____ width___ exp.time_
  7 omega -108.74   72.51   1.2500   37.3740
omega____ theta____ kappa____ phi______ frames
    -      -79.2000   73.8669 -102.2906 145

#__ type_ start__ end____ width___ exp.time_
  8 phi   -114.38  247.94   1.2494   37.3760
omega____ theta____ kappa____ phi______ frames
 -89.5044  112.2859   73.8669     -     290
;
_diffrn_measurement_device 'abstract diffractometer'
_diffrn_measurement_device_type 'Saxi-CrysAlisPro-abstract goniometer imported SAXI images'
_diffrn_measurement_method '\w and \p scans'
_diffrn_orient_matrix_UB_11 0.0411491000
_diffrn_orient_matrix_UB_12 0.0316420000
_diffrn_orient_matrix_UB_13 -0.0037622000
_diffrn_orient_matrix_UB_21 0.0083099000
_diffrn_orient_matrix_UB_22 -0.0028627000
_diffrn_orient_matrix_UB_23 0.0448220000
_diffrn_orient_matrix_UB_31 0.0334340000
_diffrn_orient_matrix_UB_32 -0.0383596000
_diffrn_orient_matrix_UB_33 -0.0064584000
_diffrn_radiation_monochromator graphite
_diffrn_radiation_probe x-ray
_diffrn_radiation_type CuK\a
_diffrn_radiation_wavelength 1.54184
_diffrn_reflns_av_R_equivalents 0.1176
_diffrn_reflns_av_unetI/netI 0.0492
_diffrn_reflns_Laue_measured_fraction_full 0.997
_diffrn_reflns_Laue_measured_fraction_max 0.977
_diffrn_reflns_limit_h_max 35
_diffrn_reflns_limit_h_min -35
_diffrn_reflns_limit_k_max 32
_diffrn_reflns_limit_k_min -38
_diffrn_reflns_limit_l_max 38
_diffrn_reflns_limit_l_min -39
_diffrn_reflns_number 222103
_diffrn_reflns_point_group_measured_fraction_full 0.997
_diffrn_reflns_point_group_measured_fraction_max 0.977
_diffrn_reflns_theta_full 67.684
_diffrn_reflns_theta_max 74.366
_diffrn_reflns_theta_min 2.472
_diffrn_source 'Enhance (Cu) X-ray Source'
_exptl_absorpt_coefficient_mu 4.827
_exptl_absorpt_correction_T_max 1.00000
_exptl_absorpt_correction_T_min 0.44975
_exptl_absorpt_correction_type multi-scan
_exptl_absorpt_process_details
;
CrysAlisPro, Agilent Technologies,
Version 1.171.37.33 (release 27-03-2014 CrysAlis171 .NET)
(compiled Mar 27 2014,17:12:48)
Empirical absorption correction using spherical harmonics,
 implemented in SCALE3 ABSPACK scaling algorithm.
;
_exptl_crystal_colour 'clear light green'
_exptl_crystal_colour_lustre clear
_exptl_crystal_colour_modifier light
_exptl_crystal_colour_primary green
_exptl_crystal_density_diffrn 1.276
_exptl_crystal_F_000 12192
_exptl_crystal_size_max 0.3
_exptl_crystal_size_mid 0.2
_exptl_crystal_size_min 0.1
_refine_diff_density_max 1.895
_refine_diff_density_min -1.031
_refine_diff_density_rms 0.124
_refine_ls_extinction_method none
_refine_ls_goodness_of_fit_ref 1.061
_refine_ls_hydrogen_treatment constr
_refine_ls_matrix_type full
_refine_ls_number_parameters 1690
_refine_ls_number_reflns 30035
_refine_ls_number_restraints 286
_refine_ls_restrained_S_all 1.060
_refine_ls_R_factor_all 0.1348
_refine_ls_R_factor_gt 0.0991
_refine_ls_shift/su_max 0.005
_refine_ls_shift/su_mean 0.000
_refine_ls_structure_factor_coef Fsqd
_refine_ls_weighting_details 'w=1/[\s^2^(Fo^2^)+(0.1338P)^2^+158.5764P] where P=(Fo^2^+2Fc^2^)/3'
_refine_ls_weighting_scheme calc
_refine_ls_wR_factor_gt 0.2595
_refine_ls_wR_factor_ref 0.2856
_reflns_Friedel_coverage 0.000
_reflns_number_gt 21225
_reflns_number_total 30035
_reflns_threshold_expression 'I > 2\s(I)'
_cod_data_source_file c8cc09339c2.cif
_cod_data_source_block xrepw674
_cod_database_code 7122958
_shelxl_version_number 2014/6
_shelx_space_group_comment
;
The symmetry employed for this shelxl refinement is uniquely defined
by the following loop, which should always be used as a source of
symmetry information in preference to the above space-group names.
They are only intended as comments.
;
_reflns_odcompleteness_completeness 97.62
_reflns_odcompleteness_iscentric 1
_reflns_odcompleteness_theta 74.20
_olex2_refinement_description
;
1. Fixed Uiso
 At 1.2 times of:
  All C(H) groups, All C(H,H) groups, All N(H,H) groups
 At 1.5 times of:
  All C(H,H,H) groups, All O(H) groups, All O(H,H) groups
2. Restrained distances
 C18-C17 \\sim C18A-C17 \\sim C19A-C17 \\sim C19-C17 \\sim C20A-C17 \\sim
C20-C17
 with sigma of 0.002
 C37A-C36 \\sim C37-C36 \\sim C39-C37 \\sim C40A-C37A \\sim C40-C37 \\sim
C38A-C37A \\sim C38-C37 ~
 C39A-C37A
 with sigma of 0.002
3. Rigid body (RIGU) restrains
 C18, C19, C20, C17, C19A, C20A, C18A, C16, O7, O8
 with sigma for 1-2 distances of 0.004 and sigma for 1-3 distances of 0.004
 C119, C116, C115, C117, C121, C120, C118
 with sigma for 1-2 distances of 0.002 and sigma for 1-3 distances of 0.002
 C126, C125, C124, C123, C122, C128, C127
 with sigma for 1-2 distances of 0.002 and sigma for 1-3 distances of 0.002
 C38, C39, C37, C40, C38A, C40A, C39A, C37A, C36, O16, O15
 with sigma for 1-2 distances of 0.002 and sigma for 1-3 distances of 0.002
4. Others
 Sof(C19A)=Sof(H19D)=Sof(H19E)=Sof(H19F)=Sof(C20A)=Sof(H20D)=Sof(H20E)=
 Sof(H20F)=Sof(C18A)=Sof(H18D)=Sof(H18E)=Sof(H18F)=1-FVAR(1)
 Sof(C18)=Sof(H18A)=Sof(H18B)=Sof(H18C)=Sof(C19)=Sof(H19A)=Sof(H19B)=Sof(H19C)=
 Sof(C20)=Sof(H20A)=Sof(H20B)=Sof(H20C)=FVAR(1)
 Sof(C38A)=Sof(H38D)=Sof(H38E)=Sof(H38F)=Sof(C40A)=Sof(H40D)=Sof(H40E)=
 Sof(H40F)=Sof(C39A)=Sof(H39D)=Sof(H39E)=Sof(H39F)=Sof(C37A)=1-FVAR(2)
 Sof(C38)=Sof(H38A)=Sof(H38B)=Sof(H38C)=Sof(C39)=Sof(H39A)=Sof(H39B)=Sof(H39C)=
 Sof(C37)=Sof(C40)=Sof(H40A)=Sof(H40B)=Sof(H40C)=FVAR(2)
5.a Free rotating group:
 O35(H35D,H35E)
5.b Secondary CH2 refined with riding coordinates:
 N1(H1A,H1B), C92(H92A,H92B), C90(H90A,H90B), C91(H91A,H91B), C120(H12D,H12E)
5.c Me refined with riding coordinates:
 C43(H43A,H43B,H43C), C28(H28A,H28B,H28C), C77(H77A,H77B,H77C), C62(H62A,H62B,
 H62C), C44(H44A,H44B,H44C), C13(H13A,H13B,H13C), C72(H72A,H72B,H72C), C8(H8A,
 H8B,H8C), C78(H78A,H78B,H78C), C38(H38A,H38B,H38C), C18(H18A,H18B,H18C),
 C19(H19A,H19B,H19C), C20(H20A,H20B,H20C), C39(H39A,H39B,H39C), C3(H3A,H3B,H3C),
  C73(H73A,H73B,H73C), C33(H33A,H33B,H33C), C4(H4A,H4B,H4C), C23(H23A,H23B,
 H23C), C67(H67A,H67B,H67C), C58(H58A,H58B,H58C), C53(H53A,H53B,H53C), C68(H68A,
 H68B,H68C), C34(H34A,H34B,H34C), C59(H59A,H59B,H59C), C54(H54A,H54B,H54C),
 C24(H24A,H24B,H24C), C48(H48A,H48B,H48C), C14(H14A,H14B,H14C), C9(H9A,H9B,H9C),
  C63(H63A,H63B,H63C), C49(H49A,H49B,H49C), C69(H69A,H69B,H69C), C55(H55A,H55B,
 H55C), C5(H5A,H5B,H5C), C25(H25A,H25B,H25C), C50(H50A,H50B,H50C), C29(H29A,
 H29B,H29C), C10(H10A,H10B,H10C), C79(H79A,H79B,H79C), C64(H64A,H64B,H64C),
 C35(H35A,H35B,H35C), C40(H40A,H40B,H40C), C45(H45A,H45B,H45C), C60(H60A,H60B,
 H60C), C15(H15A,H15B,H15C), C74(H74A,H74B,H74C), C30(H30A,H30B,H30C),
 C107(H10D,H10E,H10F), C114(H11A,H11B,H11C), C121(H12A,H12B,H12C), C128(H12F,
 H12G,H12H), C19A(H19D,H19E,H19F), C20A(H20D,H20E,H20F), C18A(H18D,H18E,H18F),
 C38A(H38D,H38E,H38F), C40A(H40D,H40E,H40F), C39A(H39D,H39E,H39F)
5.d Aromatic/amide H refined with riding coordinates:
 C88(H88), C87(H87), C99(H99), C100(H100), C95(H95), C84(H84), C94(H94),
 C96(H96), C82(H82), C81(H81), C98(H98), C85(H85), C97(H97), C102(H102),
 C106(H106), C104(H104), C103(H103), C105(H105), C110(H110), C109(H109),
 C111(H111), C113(H113), C112(H112), C116(H116), C117(H117), C118(H118),
 C119(H119), C123(H123), C124(H124), C127(H127), C126(H126), C125(H125)
5.e Idealised tetrahedral OH refined as rotating group:
 O34(H34)
;
_olex2_submission_special_instructions 'No special instructions were received'

loop_
_space_group_symop_operation_xyz
'x, y, z'
'-x+1/2, -y, z+1/2'
'x+1/2, -y+1/2, -z'
'-x, y+1/2, -z+1/2'
'-x, -y, -z'
'x-1/2, y, -z-1/2'
'-x-1/2, y-1/2, z'
'x, -y-1/2, z-1/2'

loop_
_atom_site_label
_atom_site_type_symbol
_atom_site_fract_x
_atom_site_fract_y
_atom_site_fract_z
_atom_site_U_iso_or_equiv
_atom_site_adp_type
_atom_site_occupancy
_atom_site_site_symmetry_order
_atom_site_calc_flag
_atom_site_refinement_flags_posn
_atom_site_refinement_flags_adp
_atom_site_refinement_flags_occupancy
_atom_site_disorder_assembly
_atom_site_disorder_group
Zn1 Zn 0.67161(3) 0.30936(3) 0.67455(2) 0.0307(2) Uani 1 1 d . . . . .
Cr1 Cr 0.67688(3) 0.21407(3) 0.72602(3) 0.0264(2) Uani 1 1 d . . . . .
Cr7 Cr 0.63921(3) 0.41413(3) 0.69837(3) 0.0292(2) Uani 1 1 d . . . . .
Cr2 Cr 0.62810(4) 0.17610(3) 0.81097(3) 0.0338(2) Uani 1 1 d . . . . .
Cr3 Cr 0.57867(4) 0.22734(4) 0.88973(3) 0.0340(2) Uani 1 1 d . . . . .
Cr5 Cr 0.59569(4) 0.43299(4) 0.87727(3) 0.0359(3) Uani 1 1 d . . . . .
Cr6 Cr 0.61834(4) 0.46864(4) 0.78402(4) 0.0397(3) Uani 1 1 d . . . . .
Cr4 Cr 0.56873(4) 0.33417(4) 0.91491(3) 0.0388(3) Uani 1 1 d . . . . .
F2 F 0.63049(11) 0.21544(11) 0.76790(10) 0.0298(7) Uani 1 1 d . . . . .
F1 F 0.67646(11) 0.27572(11) 0.72687(10) 0.0288(7) Uani 1 1 d . . . . .
F4 F 0.56869(12) 0.28778(12) 0.87690(10) 0.0345(8) Uani 1 1 d . . . . .
F3 F 0.62283(12) 0.22378(11) 0.84748(10) 0.0326(8) Uani 1 1 d . . . . .
F8 F 0.63274(11) 0.35324(11) 0.70719(10) 0.0307(7) Uani 1 1 d . . . . .
F5 F 0.60475(11) 0.37115(11) 0.88077(11) 0.0344(8) Uani 1 1 d . . . . .
F6 F 0.59282(12) 0.42690(12) 0.82068(12) 0.0390(9) Uani 1 1 d . . . . .
F7 F 0.64518(12) 0.42128(11) 0.75580(11) 0.0349(8) Uani 1 1 d . . . . .
O1 O 0.70652(14) 0.41134(14) 0.69394(15) 0.0380(10) Uani 1 1 d . . . . .
O5 O 0.57026(14) 0.41880(15) 0.70366(14) 0.0362(10) Uani 1 1 d . . . . .
O30 O 0.62718(14) 0.21112(13) 0.68608(12) 0.0295(9) Uani 1 1 d . . . . .
O27 O 0.67434(15) 0.14983(14) 0.72483(12) 0.0328(9) Uani 1 1 d . . . . .
O2 O 0.72965(14) 0.34256(14) 0.69070(14) 0.0346(10) Uani 1 1 d . . . . .
O32 O 0.72553(15) 0.21100(15) 0.68640(13) 0.0343(10) Uani 1 1 d . . . . .
O29 O 0.72657(15) 0.21342(15) 0.76632(13) 0.0345(10) Uani 1 1 d . . . . .
O3 O 0.62976(16) 0.40854(14) 0.64195(14) 0.0376(10) Uani 1 1 d . . . . .
O31 O 0.60942(14) 0.27717(14) 0.66368(13) 0.0329(9) Uani 1 1 d . . . . .
O10 O 0.66308(15) 0.44397(15) 0.87533(14) 0.0384(10) Uani 1 1 d . . . . .
O13 O 0.52811(15) 0.42608(16) 0.88008(15) 0.0432(12) Uani 1 1 d . . . . .
O22 O 0.56009(17) 0.17282(18) 0.80640(14) 0.0487(13) Uani 1 1 d . . . . .
O9 O 0.67461(17) 0.47368(17) 0.81629(16) 0.0475(12) Uani 1 1 d . . . . .
O20 O 0.53310(19) 0.23029(17) 0.93286(15) 0.0501(13) Uani 1 1 d . . . . .
O7 O 0.64405(16) 0.47720(15) 0.69052(15) 0.0422(11) Uani 1 1 d . U . . .
O33 O 0.71072(15) 0.26567(14) 0.64515(13) 0.0363(10) Uani 1 1 d . . . . .
O25 O 0.6309(2) 0.12699(16) 0.77532(15) 0.0497(13) Uani 1 1 d . . . . .
O8 O 0.64581(19) 0.51045(16) 0.74851(17) 0.0510(12) Uani 1 1 d . U . . .
O12 O 0.58394(17) 0.49514(16) 0.87481(16) 0.0468(12) Uani 1 1 d . . . . .
O11 O 0.5892(2) 0.51625(17) 0.81222(16) 0.0523(13) Uani 1 1 d . . . . .
O21 O 0.52761(16) 0.20931(16) 0.85548(14) 0.0410(11) Uani 1 1 d . . . . .
O16 O 0.56681(19) 0.37841(18) 0.95589(15) 0.0531(13) Uani 1 1 d . U . . .
O17 O 0.62630(18) 0.31291(17) 0.93859(14) 0.0448(11) Uani 1 1 d . . . . .
O28 O 0.69545(16) 0.17771(15) 0.81706(13) 0.0382(10) Uani 1 1 d . . . . .
O15 O 0.59934(17) 0.43909(17) 0.93460(15) 0.0467(11) Uani 1 1 d . U . . .
O18 O 0.62917(17) 0.24195(17) 0.92628(15) 0.0469(12) Uani 1 1 d . . . . .
O4 O 0.66122(16) 0.34460(15) 0.62529(13) 0.0375(10) Uani 1 1 d . . . . .
O23 O 0.58883(19) 0.16673(16) 0.90392(14) 0.0456(12) Uani 1 1 d . . . . .
O6 O 0.56114(16) 0.46641(16) 0.75244(15) 0.0447(12) Uani 1 1 d . . . . .
O24 O 0.6256(2) 0.13469(16) 0.85465(15) 0.0517(13) Uani 1 1 d . . . . .
O14 O 0.51045(16) 0.35680(18) 0.89183(16) 0.0499(13) Uani 1 1 d . . . . .
C26 C 0.6508(2) 0.1220(2) 0.74275(19) 0.0352(14) Uani 1 1 d . . . . .
O19 O 0.5316(2) 0.29978(19) 0.95084(16) 0.0581(16) Uani 1 1 d . . . . .
C43 C 0.7040(4) 0.3132(4) 0.9830(3) 0.086(4) Uani 1 1 d . . . . .
H43A H 0.6814 0.3356 0.9899 0.129 Uiso 1 1 calc R . . . .
H43B H 0.7262 0.3095 1.0048 0.129 Uiso 1 1 calc R . . . .
H43C H 0.7209 0.3217 0.9591 0.129 Uiso 1 1 calc R . . . .
C28 C 0.5026(3) 0.5547(3) 0.8593(4) 0.094(4) Uani 1 1 d . . . . .
H28A H 0.4965 0.5326 0.8794 0.141 Uiso 1 1 calc R . . . .
H28B H 0.4855 0.5811 0.8660 0.141 Uiso 1 1 calc R . . . .
H28C H 0.4924 0.5442 0.8335 0.141 Uiso 1 1 calc R . . . .
C77 C 0.7587(4) 0.2190(4) 0.5874(3) 0.094(4) Uani 1 1 d . . . . .
H77A H 0.7333 0.1983 0.5833 0.140 Uiso 1 1 calc R . . . .
H77B H 0.7480 0.2481 0.5806 0.140 Uiso 1 1 calc R . . . .
H77C H 0.7852 0.2112 0.5706 0.140 Uiso 1 1 calc R . . . .
C62 C 0.6621(4) 0.0435(3) 0.7517(3) 0.079(3) Uani 1 1 d . . . . .
H62A H 0.6577 0.0150 0.7397 0.118 Uiso 1 1 calc R . . . .
H62B H 0.6954 0.0483 0.7565 0.118 Uiso 1 1 calc R . . . .
H62C H 0.6452 0.0448 0.7768 0.118 Uiso 1 1 calc R . . . .
C44 C 0.6506(4) 0.2596(5) 1.0125(3) 0.095(4) Uani 1 1 d . . . . .
H44A H 0.6290 0.2833 1.0184 0.143 Uiso 1 1 calc R . . . .
H44B H 0.6329 0.2330 1.0079 0.143 Uiso 1 1 calc R . . . .
H44C H 0.6717 0.2554 1.0349 0.143 Uiso 1 1 calc R . . . .
C13 C 0.4703(3) 0.4109(4) 0.7209(4) 0.097(4) Uani 1 1 d . . . . .
H13A H 0.4715 0.4067 0.7495 0.146 Uiso 1 1 calc R . . . .
H13B H 0.4377 0.4129 0.7124 0.146 Uiso 1 1 calc R . . . .
H13C H 0.4853 0.3865 0.7077 0.146 Uiso 1 1 calc R . . . .
C72 C 0.5384(4) 0.1846(3) 0.6594(4) 0.089(4) Uani 1 1 d . . . . .
H72A H 0.5580 0.1636 0.6734 0.133 Uiso 1 1 calc R . . . .
H72B H 0.5195 0.2006 0.6785 0.133 Uiso 1 1 calc R . . . .
H72C H 0.5180 0.1694 0.6409 0.133 Uiso 1 1 calc R . . . .
C8 C 0.6307(6) 0.3524(4) 0.5492(3) 0.124(6) Uani 1 1 d . . . . .
H8A H 0.6047 0.3345 0.5585 0.186 Uiso 1 1 calc R . . . .
H8B H 0.6254 0.3607 0.5217 0.186 Uiso 1 1 calc R . . . .
H8C H 0.6598 0.3359 0.5511 0.186 Uiso 1 1 calc R . . . .
C78 C 0.8129(3) 0.2505(5) 0.6355(4) 0.102(4) Uani 1 1 d . . . . .
H78A H 0.8229 0.2502 0.6632 0.153 Uiso 1 1 calc R . . . .
H78B H 0.8392 0.2426 0.6186 0.153 Uiso 1 1 calc R . . . .
H78C H 0.8020 0.2795 0.6285 0.153 Uiso 1 1 calc R . . . .
C38 C 0.5965(6) 0.4782(4) 1.0067(5) 0.063(4) Uani 0.606(15) 1 d D U P A 1
H38A H 0.5774 0.4968 0.9898 0.094 Uiso 0.606(15) 1 calc R . P A 1
H38B H 0.5935 0.4875 1.0342 0.094 Uiso 0.606(15) 1 calc R . P A 1
H38C H 0.6291 0.4801 0.9985 0.094 Uiso 0.606(15) 1 calc R . P A 1
C18 C 0.7069(5) 0.5374(4) 0.6619(4) 0.067(4) Uani 0.659(13) 1 d D U P B 1
H18A H 0.7336 0.5244 0.6755 0.100 Uiso 0.659(13) 1 calc R . P B 1
H18B H 0.6938 0.5165 0.6433 0.100 Uiso 0.659(13) 1 calc R . P B 1
H18C H 0.7171 0.5632 0.6476 0.100 Uiso 0.659(13) 1 calc R . P B 1
C19 C 0.6921(5) 0.5805(4) 0.7222(4) 0.074(4) Uani 0.659(13) 1 d D U P B 1
H19A H 0.7183 0.5660 0.7351 0.110 Uiso 0.659(13) 1 calc R . P B 1
H19B H 0.7033 0.6065 0.7087 0.110 Uiso 0.659(13) 1 calc R . P B 1
H19C H 0.6688 0.5887 0.7420 0.110 Uiso 0.659(13) 1 calc R . P B 1
C20 C 0.6288(5) 0.5701(6) 0.6705(6) 0.094(5) Uani 0.659(13) 1 d D U P B 1
H20A H 0.6160 0.5492 0.6517 0.141 Uiso 0.659(13) 1 calc R . P B 1
H20B H 0.6046 0.5782 0.6897 0.141 Uiso 0.659(13) 1 calc R . P B 1
H20C H 0.6391 0.5960 0.6563 0.141 Uiso 0.659(13) 1 calc R . P B 1
C39 C 0.5318(6) 0.4258(7) 1.0199(6) 0.091(4) Uani 0.606(15) 1 d D U P A 1
H39A H 0.5224 0.3956 1.0170 0.136 Uiso 0.606(15) 1 calc R . P A 1
H39B H 0.5321 0.4335 1.0480 0.136 Uiso 0.606(15) 1 calc R . P A 1
H39C H 0.5097 0.4445 1.0059 0.136 Uiso 0.606(15) 1 calc R . P A 1
C1 C 0.7372(2) 0.3821(2) 0.69235(19) 0.0300(13) Uani 1 1 d . . . . .
C75 C 0.7330(2) 0.2333(2) 0.65579(17) 0.0305(13) Uani 1 1 d . . . . .
C17 C 0.6700(3) 0.5500(2) 0.6922(2) 0.0612(19) Uani 1 1 d D U . . .
C21 C 0.6866(2) 0.4647(2) 0.8504(2) 0.0352(14) Uani 1 1 d . . . . .
C0AA C 0.5789(2) 0.5217(2) 0.8472(2) 0.0415(16) Uani 1 1 d . . . . .
C56 C 0.6088(2) 0.1354(2) 0.88863(19) 0.0378(15) Uani 1 1 d . . . . .
C65 C 0.7290(2) 0.1948(2) 0.7991(2) 0.0358(14) Uani 1 1 d . . . . .
C6 C 0.6424(2) 0.3801(2) 0.61733(19) 0.0344(14) Uani 1 1 d . . . . .
C70 C 0.6042(2) 0.2372(2) 0.66464(18) 0.0309(13) Uani 1 1 d . . . . .
C11 C 0.5469(2) 0.4458(2) 0.7232(2) 0.0384(15) Uani 1 1 d . . . . .
C51 C 0.5261(2) 0.1832(2) 0.8272(2) 0.0366(15) Uani 1 1 d . . . . .
C31 C 0.5001(2) 0.3959(3) 0.8838(2) 0.0459(18) Uani 1 1 d . . . . .
C46 C 0.5189(2) 0.2613(3) 0.9538(2) 0.0444(17) Uani 1 1 d . . . . .
C3 C 0.8217(2) 0.3609(3) 0.6938(3) 0.052(2) Uani 1 1 d . . . . .
H3A H 0.8172 0.3421 0.6709 0.078 Uiso 1 1 calc R . . . .
H3B H 0.8536 0.3720 0.6939 0.078 Uiso 1 1 calc R . . . .
H3C H 0.8161 0.3443 0.7180 0.078 Uiso 1 1 calc R . . . .
C36 C 0.5829(3) 0.4164(3) 0.9607(2) 0.0471(14) Uani 1 1 d D U . . .
C47 C 0.4812(3) 0.2502(3) 0.9837(2) 0.058(2) Uani 1 1 d . . . . .
C2 C 0.7876(2) 0.3983(2) 0.6918(2) 0.0448(17) Uani 1 1 d . . . . .
C52 C 0.4807(2) 0.1596(2) 0.8191(2) 0.0464(17) Uani 1 1 d . . . . .
C76 C 0.7734(2) 0.2181(2) 0.6297(2) 0.0412(16) Uani 1 1 d . . . . .
C16 C 0.6513(3) 0.5091(2) 0.7123(2) 0.0433(15) Uani 1 1 d . U . . .
C61 C 0.6436(3) 0.0784(2) 0.7238(2) 0.0462(17) Uani 1 1 d . . . . .
C7 C 0.6342(3) 0.3919(2) 0.5741(2) 0.0458(17) Uani 1 1 d . . . . .
C71 C 0.5690(3) 0.2157(2) 0.6370(2) 0.0447(17) Uani 1 1 d . . . . .
C42 C 0.6788(3) 0.2708(3) 0.9757(2) 0.0523(19) Uani 1 1 d . . . . .
C73 C 0.5396(3) 0.2477(3) 0.6158(3) 0.071(3) Uani 1 1 d . . . . .
H73A H 0.5596 0.2678 0.6013 0.107 Uiso 1 1 calc R . . . .
H73B H 0.5191 0.2325 0.5972 0.107 Uiso 1 1 calc R . . . .
H73C H 0.5206 0.2638 0.6348 0.107 Uiso 1 1 calc R . . . .
C22 C 0.7344(2) 0.4821(2) 0.8628(2) 0.0445(17) Uani 1 1 d . . . . .
C41 C 0.6426(2) 0.2765(3) 0.9437(2) 0.0433(18) Uani 1 1 d . . . . .
C32 C 0.4482(2) 0.4060(3) 0.8790(3) 0.056(2) Uani 1 1 d . . . . .
C33 C 0.4185(2) 0.3666(3) 0.8865(3) 0.063(3) Uani 1 1 d . . . . .
H33A H 0.4237 0.3564 0.9135 0.095 Uiso 1 1 calc R . . . .
H33B H 0.3856 0.3740 0.8830 0.095 Uiso 1 1 calc R . . . .
H33C H 0.4271 0.3438 0.8679 0.095 Uiso 1 1 calc R . . . .
C4 C 0.7943(3) 0.4277(3) 0.7275(3) 0.074(3) Uani 1 1 d . . . . .
H4A H 0.7722 0.4518 0.7261 0.111 Uiso 1 1 calc R . . . .
H4B H 0.7887 0.4112 0.7517 0.111 Uiso 1 1 calc R . . . .
H4C H 0.8262 0.4390 0.7276 0.111 Uiso 1 1 calc R . . . .
C23 C 0.7714(3) 0.4662(3) 0.8336(3) 0.060(2) Uani 1 1 d . . . . .
H23A H 0.7632 0.4757 0.8069 0.090 Uiso 1 1 calc R . . . .
H23B H 0.8018 0.4783 0.8408 0.090 Uiso 1 1 calc R . . . .
H23C H 0.7730 0.4346 0.8343 0.090 Uiso 1 1 calc R . . . .
C67 C 0.8146(3) 0.2115(3) 0.7941(3) 0.061(2) Uani 1 1 d . . . . .
H67A H 0.8441 0.2103 0.8086 0.092 Uiso 1 1 calc R . . . .
H67B H 0.8172 0.1941 0.7701 0.092 Uiso 1 1 calc R . . . .
H67C H 0.8078 0.2416 0.7871 0.092 Uiso 1 1 calc R . . . .
C66 C 0.7753(3) 0.1936(2) 0.8201(2) 0.0463(17) Uani 1 1 d . . . . .
C57 C 0.6148(3) 0.0947(2) 0.9128(2) 0.0472(18) Uani 1 1 d . . . . .
C58 C 0.6146(4) 0.0550(3) 0.8868(2) 0.069(3) Uani 1 1 d . . . . .
H58A H 0.6185 0.0291 0.9032 0.104 Uiso 1 1 calc R . . . .
H58B H 0.5850 0.0532 0.8726 0.104 Uiso 1 1 calc R . . . .
H58C H 0.6403 0.0568 0.8678 0.104 Uiso 1 1 calc R . . . .
C53 C 0.4411(3) 0.1777(3) 0.8427(3) 0.064(2) Uani 1 1 d . . . . .
H53A H 0.4489 0.1767 0.8708 0.095 Uiso 1 1 calc R . . . .
H53B H 0.4354 0.2077 0.8347 0.095 Uiso 1 1 calc R . . . .
H53C H 0.4130 0.1604 0.8379 0.095 Uiso 1 1 calc R . . . .
C68 C 0.7862(3) 0.1469(3) 0.8316(3) 0.067(2) Uani 1 1 d . . . . .
H68A H 0.8163 0.1458 0.8452 0.100 Uiso 1 1 calc R . . . .
H68B H 0.7618 0.1360 0.8491 0.100 Uiso 1 1 calc R . . . .
H68C H 0.7877 0.1290 0.8078 0.100 Uiso 1 1 calc R . . . .
C34 C 0.4369(3) 0.4405(3) 0.9104(4) 0.082(3) Uani 1 1 d . . . . .
H34A H 0.4561 0.4662 0.9058 0.123 Uiso 1 1 calc R . . . .
H34B H 0.4039 0.4483 0.9088 0.123 Uiso 1 1 calc R . . . .
H34C H 0.4437 0.4289 0.9367 0.123 Uiso 1 1 calc R . . . .
C59 C 0.5761(3) 0.0919(3) 0.9444(2) 0.061(2) Uani 1 1 d . . . . .
H59A H 0.5769 0.1179 0.9608 0.091 Uiso 1 1 calc R . . . .
H59B H 0.5457 0.0896 0.9314 0.091 Uiso 1 1 calc R . . . .
H59C H 0.5812 0.0663 0.9609 0.091 Uiso 1 1 calc R . . . .
C12 C 0.4962(3) 0.4535(3) 0.7099(3) 0.059(2) Uani 1 1 d . . . . .
C27 C 0.5546(3) 0.5645(3) 0.8580(3) 0.055(2) Uani 1 1 d . . . . .
C54 C 0.4704(3) 0.1603(3) 0.7755(3) 0.067(3) Uani 1 1 d . . . . .
H54A H 0.4970 0.1483 0.7610 0.101 Uiso 1 1 calc R . . . .
H54B H 0.4426 0.1429 0.7701 0.101 Uiso 1 1 calc R . . . .
H54C H 0.4650 0.1901 0.7670 0.101 Uiso 1 1 calc R . . . .
C24 C 0.7307(3) 0.5316(3) 0.8599(3) 0.062(2) Uani 1 1 d . . . . .
H24A H 0.7232 0.5398 0.8328 0.093 Uiso 1 1 calc R . . . .
H24B H 0.7061 0.5418 0.8777 0.093 Uiso 1 1 calc R . . . .
H24C H 0.7605 0.5446 0.8676 0.093 Uiso 1 1 calc R . . . .
C48 C 0.4723(3) 0.2895(3) 1.0106(3) 0.063(2) Uani 1 1 d . . . . .
H48A H 0.4621 0.3141 0.9946 0.095 Uiso 1 1 calc R . . . .
H48B H 0.4479 0.2824 1.0298 0.095 Uiso 1 1 calc R . . . .
H48C H 0.5010 0.2971 1.0246 0.095 Uiso 1 1 calc R . . . .
C14 C 0.4760(4) 0.4926(4) 0.7308(4) 0.103(5) Uani 1 1 d . . . . .
H14A H 0.4772 0.4880 0.7594 0.154 Uiso 1 1 calc R . . . .
H14B H 0.4942 0.5183 0.7239 0.154 Uiso 1 1 calc R . . . .
H14C H 0.4436 0.4966 0.7225 0.154 Uiso 1 1 calc R . . . .
C37 C 0.5800(5) 0.4320(4) 1.0029(2) 0.068(3) Uani 0.606(15) 1 d D U P A 1
C9 C 0.6724(5) 0.4227(5) 0.5638(4) 0.113(5) Uani 1 1 d . . . . .
H9A H 0.6716 0.4474 0.5819 0.169 Uiso 1 1 calc R . . . .
H9B H 0.7025 0.4080 0.5661 0.169 Uiso 1 1 calc R . . . .
H9C H 0.6682 0.4329 0.5367 0.169 Uiso 1 1 calc R . . . .
C63 C 0.6662(4) 0.0765(3) 0.6835(3) 0.070(3) Uani 1 1 d . . . . .
H63A H 0.6610 0.0479 0.6719 0.105 Uiso 1 1 calc R . . . .
H63B H 0.6524 0.0986 0.6664 0.105 Uiso 1 1 calc R . . . .
H63C H 0.6997 0.0817 0.6861 0.105 Uiso 1 1 calc R . . . .
C49 C 0.4967(4) 0.2124(3) 1.0077(3) 0.072(3) Uani 1 1 d . . . . .
H49A H 0.4726 0.2052 1.0271 0.108 Uiso 1 1 calc R . . . .
H49B H 0.5021 0.1876 0.9904 0.108 Uiso 1 1 calc R . . . .
H49C H 0.5257 0.2197 1.0215 0.108 Uiso 1 1 calc R . . . .
C69 C 0.7691(3) 0.2209(3) 0.8583(3) 0.063(2) Uani 1 1 d . . . . .
H69A H 0.7985 0.2211 0.8731 0.095 Uiso 1 1 calc R . . . .
H69B H 0.7605 0.2505 0.8513 0.095 Uiso 1 1 calc R . . . .
H69C H 0.7445 0.2081 0.8746 0.095 Uiso 1 1 calc R . . . .
C55 C 0.4905(3) 0.1129(3) 0.8330(4) 0.082(3) Uani 1 1 d . . . . .
H55A H 0.5164 0.1008 0.8177 0.123 Uiso 1 1 calc R . . . .
H55B H 0.4986 0.1131 0.8611 0.123 Uiso 1 1 calc R . . . .
H55C H 0.4626 0.0952 0.8290 0.123 Uiso 1 1 calc R . . . .
C5 C 0.7941(3) 0.4237(3) 0.6531(3) 0.077(3) Uani 1 1 d . . . . .
H5A H 0.7720 0.4477 0.6523 0.115 Uiso 1 1 calc R . . . .
H5B H 0.8260 0.4350 0.6519 0.115 Uiso 1 1 calc R . . . .
H5C H 0.7886 0.4044 0.6307 0.115 Uiso 1 1 calc R . . . .
C25 C 0.7461(3) 0.4679(3) 0.9048(3) 0.055(2) Uani 1 1 d . . . . .
H25A H 0.7767 0.4793 0.9122 0.082 Uiso 1 1 calc R . . . .
H25B H 0.7225 0.4792 0.9230 0.082 Uiso 1 1 calc R . . . .
H25C H 0.7465 0.4363 0.9062 0.082 Uiso 1 1 calc R . . . .
C50 C 0.4371(3) 0.2402(4) 0.9603(3) 0.087(4) Uani 1 1 d . . . . .
H50A H 0.4280 0.2656 0.9450 0.130 Uiso 1 1 calc R . . . .
H50B H 0.4430 0.2159 0.9424 0.130 Uiso 1 1 calc R . . . .
H50C H 0.4119 0.2325 0.9786 0.130 Uiso 1 1 calc R . . . .
C29 C 0.5690(5) 0.5785(3) 0.8991(3) 0.093(4) Uani 1 1 d . . . . .
H29A H 0.5619 0.5554 0.9179 0.140 Uiso 1 1 calc R . . . .
H29B H 0.6025 0.5845 0.8994 0.140 Uiso 1 1 calc R . . . .
H29C H 0.5518 0.6047 0.9064 0.140 Uiso 1 1 calc R . . . .
C10 C 0.5891(4) 0.4170(5) 0.5704(3) 0.096(4) Uani 1 1 d . . . . .
H10A H 0.5908 0.4432 0.5866 0.144 Uiso 1 1 calc R . . . .
H10B H 0.5842 0.4251 0.5427 0.144 Uiso 1 1 calc R . . . .
H10C H 0.5631 0.3990 0.5794 0.144 Uiso 1 1 calc R . . . .
C79 C 0.7907(5) 0.1728(4) 0.6419(3) 0.098(4) Uani 1 1 d . . . . .
H79A H 0.8001 0.1732 0.6697 0.147 Uiso 1 1 calc R . . . .
H79B H 0.7656 0.1517 0.6382 0.147 Uiso 1 1 calc R . . . .
H79C H 0.8175 0.1647 0.6255 0.147 Uiso 1 1 calc R . . . .
C64 C 0.5908(3) 0.0709(3) 0.7195(3) 0.070(3) Uani 1 1 d . . . . .
H64A H 0.5853 0.0427 0.7072 0.105 Uiso 1 1 calc R . . . .
H64B H 0.5762 0.0716 0.7456 0.105 Uiso 1 1 calc R . . . .
H64C H 0.5774 0.0937 0.7029 0.105 Uiso 1 1 calc R . . . .
C35 C 0.4418(3) 0.4236(4) 0.8373(3) 0.088(4) Uani 1 1 d . . . . .
H35A H 0.4616 0.4491 0.8337 0.133 Uiso 1 1 calc R . . . .
H35B H 0.4506 0.4013 0.8181 0.133 Uiso 1 1 calc R . . . .
H35C H 0.4091 0.4316 0.8333 0.133 Uiso 1 1 calc R . . . .
C40 C 0.6102(8) 0.4042(5) 1.0293(5) 0.084(4) Uani 0.606(15) 1 d D U P A 1
H40A H 0.6001 0.3740 1.0273 0.126 Uiso 0.606(15) 1 calc R . P A 1
H40B H 0.6428 0.4066 1.0210 0.126 Uiso 0.606(15) 1 calc R . P A 1
H40C H 0.6071 0.4140 1.0566 0.126 Uiso 0.606(15) 1 calc R . P A 1
C45 C 0.7119(5) 0.2364(5) 0.9653(5) 0.143(7) Uani 1 1 d . . . . .
H45A H 0.7349 0.2332 0.9864 0.215 Uiso 1 1 calc R . . . .
H45B H 0.6950 0.2091 0.9619 0.215 Uiso 1 1 calc R . . . .
H45C H 0.7277 0.2439 0.9406 0.215 Uiso 1 1 calc R . . . .
C60 C 0.6622(4) 0.0986(4) 0.9325(3) 0.075(3) Uani 1 1 d . . . . .
H60A H 0.6625 0.1243 0.9495 0.113 Uiso 1 1 calc R . . . .
H60B H 0.6681 0.0729 0.9486 0.113 Uiso 1 1 calc R . . . .
H60C H 0.6864 0.1013 0.9123 0.113 Uiso 1 1 calc R . . . .
C15 C 0.4945(4) 0.4601(4) 0.6660(3) 0.101(5) Uani 1 1 d . . . . .
H15A H 0.5076 0.4348 0.6527 0.151 Uiso 1 1 calc R . . . .
H15B H 0.4621 0.4642 0.6577 0.151 Uiso 1 1 calc R . . . .
H15C H 0.5127 0.4858 0.6591 0.151 Uiso 1 1 calc R . . . .
C74 C 0.5982(5) 0.1904(6) 0.6081(4) 0.145(8) Uani 1 1 d . . . . .
H74A H 0.6175 0.1695 0.6224 0.217 Uiso 1 1 calc R . . . .
H74B H 0.5778 0.1751 0.5896 0.217 Uiso 1 1 calc R . . . .
H74C H 0.6184 0.2102 0.5934 0.217 Uiso 1 1 calc R . . . .
C30 C 0.5644(5) 0.5982(3) 0.8275(4) 0.091(4) Uani 1 1 d . . . . .
H30A H 0.5545 0.5877 0.8016 0.137 Uiso 1 1 calc R . . . .
H30B H 0.5472 0.6247 0.8340 0.137 Uiso 1 1 calc R . . . .
H30C H 0.5979 0.6045 0.8271 0.137 Uiso 1 1 calc R . . . .
O34 O 0.97909(17) 0.3717(2) 0.89997(18) 0.0626(16) Uani 1 1 d . . . . .
H34 H 0.9984 0.3634 0.8830 0.094 Uiso 1 1 calc GR . . . .
N1 N 0.6293(2) 0.3398(2) 0.7869(2) 0.0505(16) Uani 1 1 d . . . . .
H1A H 0.6407 0.3349 0.7623 0.061 Uiso 1 1 calc R . . . .
H1B H 0.6368 0.3674 0.7936 0.061 Uiso 1 1 calc R . . . .
C88 C 0.7121(2) 0.3374(2) 0.8627(2) 0.0366(15) Uani 1 1 d . . . . .
H88 H 0.6876 0.3391 0.8816 0.044 Uiso 1 1 calc R . . . .
C87 C 0.7572(2) 0.3464(2) 0.8746(2) 0.0356(14) Uani 1 1 d . . . . .
H87 H 0.7633 0.3536 0.9014 0.043 Uiso 1 1 calc R . . . .
C89 C 0.7016(2) 0.3261(2) 0.82468(19) 0.0325(13) Uani 1 1 d . . . . .
C99 C 0.7376(2) 0.3251(2) 0.7975(2) 0.0374(15) Uani 1 1 d . . . . .
H99 H 0.7313 0.3170 0.7710 0.045 Uiso 1 1 calc R . . . .
C100 C 0.7822(2) 0.3358(3) 0.8082(2) 0.0445(17) Uani 1 1 d . . . . .
H100 H 0.8058 0.3368 0.7886 0.053 Uiso 1 1 calc R . . . .
C92 C 0.5625(3) 0.2915(2) 0.7736(2) 0.0448(17) Uani 1 1 d . . . . .
H92A H 0.5728 0.2708 0.7940 0.054 Uiso 1 1 calc R . . . .
H92B H 0.5780 0.2838 0.7484 0.054 Uiso 1 1 calc R . . . .
C95 C 0.4422(3) 0.2722(3) 0.7282(3) 0.060(2) Uani 1 1 d . . . . .
H95 H 0.4296 0.2638 0.7034 0.072 Uiso 1 1 calc R . . . .
C90 C 0.6529(2) 0.3102(2) 0.8146(2) 0.0409(16) Uani 1 1 d . . . . .
H90A H 0.6550 0.2811 0.8026 0.049 Uiso 1 1 calc R . . . .
H90B H 0.6343 0.3078 0.8391 0.049 Uiso 1 1 calc R . . . .
C84 C 0.8799(2) 0.3375(3) 0.8392(2) 0.0456(17) Uani 1 1 d . . . . .
H84 H 0.8740 0.3220 0.8155 0.055 Uiso 1 1 calc R . . . .
C86 C 0.7939(2) 0.3452(2) 0.8476(2) 0.0367(15) Uani 1 1 d . . . . .
C93 C 0.5090(2) 0.2886(2) 0.7686(2) 0.0425(16) Uani 1 1 d . . . . .
C94 C 0.4906(3) 0.2782(3) 0.7325(2) 0.056(2) Uani 1 1 d . . . . .
H94 H 0.5106 0.2749 0.7104 0.067 Uiso 1 1 calc R . . . .
C96 C 0.4132(3) 0.2785(3) 0.7599(3) 0.054(2) Uani 1 1 d . . . . .
H96 H 0.3805 0.2756 0.7566 0.064 Uiso 1 1 calc R . . . .
C82 C 0.8531(3) 0.3811(3) 0.8918(2) 0.053(2) Uani 1 1 d . . . . .
H82 H 0.8285 0.3954 0.9052 0.064 Uiso 1 1 calc R . . . .
C81 C 0.8985(3) 0.3875(3) 0.9044(2) 0.056(2) Uani 1 1 d . . . . .
H81 H 0.9047 0.4063 0.9260 0.067 Uiso 1 1 calc R . . . .
C80 C 0.9348(2) 0.3665(3) 0.8857(2) 0.053(2) Uani 1 1 d . . . . .
C91 C 0.5763(3) 0.3363(3) 0.7853(2) 0.0466(17) Uani 1 1 d . . . . .
H91A H 0.5630 0.3432 0.8114 0.056 Uiso 1 1 calc R . . . .
H91B H 0.5638 0.3573 0.7659 0.056 Uiso 1 1 calc R . . . .
C98 C 0.4788(3) 0.2945(3) 0.8009(2) 0.0488(18) Uani 1 1 d . . . . .
H98 H 0.4910 0.3022 0.8260 0.059 Uiso 1 1 calc R . . . .
C85 C 0.9251(2) 0.3425(3) 0.8518(2) 0.0489(19) Uani 1 1 d . . . . .
H85 H 0.9499 0.3297 0.8373 0.059 Uiso 1 1 calc R . . . .
C97 C 0.4307(2) 0.2889(3) 0.7960(3) 0.053(2) Uani 1 1 d . . . . .
H97 H 0.4103 0.2924 0.8179 0.063 Uiso 1 1 calc R . . . .
C83 C 0.8427(2) 0.3542(3) 0.8600(2) 0.0455(17) Uani 1 1 d . . . . .
C101 C 0.8534(3) 0.2581(3) 0.9499(3) 0.062(2) Uani 1 1 d . . . . .
C102 C 0.8416(4) 0.2144(4) 0.9586(4) 0.081(3) Uani 1 1 d . . . . .
H102 H 0.8219 0.2074 0.9802 0.097 Uiso 1 1 calc R . . . .
C106 C 0.8831(3) 0.2678(4) 0.9188(3) 0.069(3) Uani 1 1 d . . . . .
H106 H 0.8914 0.2969 0.9136 0.083 Uiso 1 1 calc R . . . .
C104 C 0.8899(4) 0.1922(4) 0.9022(4) 0.083(3) Uani 1 1 d . . . . .
H104 H 0.9022 0.1700 0.8859 0.100 Uiso 1 1 calc R . . . .
C103 C 0.8599(4) 0.1823(4) 0.9345(4) 0.086(3) Uani 1 1 d . . . . .
H103 H 0.8522 0.1530 0.9396 0.103 Uiso 1 1 calc R . . . .
C105 C 0.9006(4) 0.2348(4) 0.8953(3) 0.075(3) Uani 1 1 d . . . . .
H105 H 0.9205 0.2419 0.8739 0.090 Uiso 1 1 calc R . . . .
C107 C 0.8343(4) 0.2934(4) 0.9754(3) 0.090(4) Uani 1 1 d . . . . .
H10D H 0.8141 0.2809 0.9958 0.136 Uiso 1 1 calc R . . . .
H10E H 0.8600 0.3090 0.9880 0.136 Uiso 1 1 calc R . . . .
H10F H 0.8161 0.3135 0.9592 0.136 Uiso 1 1 calc R . . . .
C108 C 0.6996(4) 0.6280(4) 1.0224(3) 0.074(3) Uani 1 1 d . . . . .
C110 C 0.7166(4) 0.5820(4) 0.9671(3) 0.079(3) Uani 1 1 d . . . . .
H110 H 0.7382 0.5726 0.9477 0.094 Uiso 1 1 calc R . . . .
C109 C 0.7301(4) 0.6123(4) 0.9944(3) 0.088(3) Uani 1 1 d . . . . .
H109 H 0.7612 0.6227 0.9940 0.106 Uiso 1 1 calc R . . . .
C111 C 0.6734(4) 0.5656(4) 0.9676(4) 0.084(3) Uani 1 1 d . . . . .
H111 H 0.6643 0.5438 0.9494 0.101 Uiso 1 1 calc R . . . .
C113 C 0.6568(5) 0.6122(5) 1.0223(4) 0.113(5) Uani 1 1 d . . . . .
H113 H 0.6352 0.6224 1.0413 0.135 Uiso 1 1 calc R . . . .
C112 C 0.6423(5) 0.5813(5) 0.9954(4) 0.116(5) Uani 1 1 d . . . . .
H112 H 0.6111 0.5709 0.9961 0.139 Uiso 1 1 calc R . . . .
C114 C 0.7126(6) 0.6616(4) 1.0515(4) 0.123(6) Uani 1 1 d . . . . .
H11A H 0.7453 0.6697 1.0476 0.185 Uiso 1 1 calc R . . . .
H11B H 0.6927 0.6871 1.0478 0.185 Uiso 1 1 calc R . . . .
H11C H 0.7084 0.6503 1.0782 0.185 Uiso 1 1 calc R . . . .
C116 C 0.4611(5) 0.4121(4) 0.4990(4) 0.097(3) Uani 1 1 d . U . . .
H116 H 0.4804 0.3946 0.5153 0.116 Uiso 1 1 calc R . . . .
C115 C 0.4514(6) 0.4509(5) 0.5095(4) 0.123(5) Uani 1 1 d . U . . .
C121 C 0.4697(8) 0.4707(6) 0.5467(5) 0.181(9) Uani 1 1 d . U . . .
H12A H 0.4581 0.5003 0.5491 0.271 Uiso 1 1 calc R . . . .
H12B H 0.4592 0.4537 0.5694 0.271 Uiso 1 1 calc R . . . .
H12C H 0.5038 0.4709 0.5459 0.271 Uiso 1 1 calc R . . . .
C117 C 0.4435(6) 0.3955(5) 0.4638(4) 0.128(5) Uani 1 1 d . U . . .
H117 H 0.4522 0.3670 0.4565 0.153 Uiso 1 1 calc R . . . .
C118 C 0.4155(7) 0.4169(5) 0.4399(5) 0.145(6) Uani 1 1 d . U . . .
H118 H 0.4033 0.4040 0.4167 0.174 Uiso 1 1 calc R . . . .
C119 C 0.4054(11) 0.4561(7) 0.4497(7) 0.238(13) Uani 1 1 d . U . . .
H119 H 0.3902 0.4741 0.4310 0.286 Uiso 1 1 calc R . . . .
C120 C 0.4163(9) 0.4734(6) 0.4874(6) 0.211(11) Uani 1 1 d . U . . .
H12D H 0.3874 0.4739 0.5033 0.254 Uiso 1 1 calc R . . . .
H12E H 0.4266 0.5037 0.4839 0.254 Uiso 1 1 calc R . . . .
C123 C 0.7596(6) 0.4787(5) 1.0236(4) 0.120(4) Uani 1 1 d . U . . .
H123 H 0.7745 0.4960 1.0042 0.145 Uiso 1 1 calc R . . . .
C124 C 0.7295(5) 0.4978(5) 1.0512(4) 0.111(4) Uani 1 1 d . U . . .
H124 H 0.7214 0.5274 1.0490 0.133 Uiso 1 1 calc R . . . .
C127 C 0.7491(7) 0.4119(5) 1.0540(4) 0.126(4) Uani 1 1 d . U . . .
H127 H 0.7552 0.3818 1.0559 0.152 Uiso 1 1 calc R . . . .
C128 C 0.7969(6) 0.4133(5) 0.9954(4) 0.133(5) Uani 1 1 d . U . . .
H12F H 0.8077 0.4345 0.9760 0.200 Uiso 1 1 calc R . . . .
H12G H 0.8239 0.4002 1.0086 0.200 Uiso 1 1 calc R . . . .
H12H H 0.7789 0.3908 0.9820 0.200 Uiso 1 1 calc R . . . .
C126 C 0.7207(8) 0.4316(6) 1.0820(5) 0.157(7) Uani 1 1 d . U . . .
H126 H 0.7073 0.4143 1.1022 0.189 Uiso 1 1 calc R . . . .
C125 C 0.7118(7) 0.4730(5) 1.0816(4) 0.127(5) Uani 1 1 d . U . . .
H125 H 0.6935 0.4858 1.1019 0.152 Uiso 1 1 calc R . . . .
C122 C 0.7677(6) 0.4347(5) 1.0246(4) 0.111(4) Uani 1 1 d . U . . .
O35 O 0.54231(15) 0.34524(17) 0.65420(16) 0.0432(11) Uani 1 1 d . . . . .
H35D H 0.5488 0.3619 0.6734 0.065 Uiso 1 1 d G . . . .
H35E H 0.5604 0.3235 0.6546 0.065 Uiso 1 1 d G . . . .
C19A C 0.6465(9) 0.5872(6) 0.7140(8) 0.068(6) Uani 0.341(13) 1 d D U P B 2
H19D H 0.6130 0.5871 0.7083 0.102 Uiso 0.341(13) 1 calc R . P B 2
H19E H 0.6514 0.5839 0.7424 0.102 Uiso 0.341(13) 1 calc R . P B 2
H19F H 0.6600 0.6147 0.7053 0.102 Uiso 0.341(13) 1 calc R . P B 2
C20A C 0.6498(12) 0.5547(9) 0.6508(5) 0.073(6) Uani 0.341(13) 1 d D U P B 2
H20D H 0.6161 0.5496 0.6516 0.110 Uiso 0.341(13) 1 calc R . P B 2
H20E H 0.6558 0.5840 0.6410 0.110 Uiso 0.341(13) 1 calc R . P B 2
H20F H 0.6644 0.5336 0.6332 0.110 Uiso 0.341(13) 1 calc R . P B 2
C18A C 0.7208(6) 0.5553(12) 0.7043(13) 0.099(8) Uani 0.341(13) 1 d D U P B 2
H18D H 0.7239 0.5504 0.7327 0.149 Uiso 0.341(13) 1 calc R . P B 2
H18E H 0.7400 0.5342 0.6900 0.149 Uiso 0.341(13) 1 calc R . P B 2
H18F H 0.7313 0.5846 0.6978 0.149 Uiso 0.341(13) 1 calc R . P B 2
C38A C 0.6212(9) 0.4663(9) 1.0088(8) 0.077(5) Uani 0.394(15) 1 d D U P A 2
H38D H 0.6217 0.4884 0.9881 0.115 Uiso 0.394(15) 1 calc R . P A 2
H38E H 0.6173 0.4802 1.0346 0.115 Uiso 0.394(15) 1 calc R . P A 2
H38F H 0.6505 0.4501 1.0084 0.115 Uiso 0.394(15) 1 calc R . P A 2
C40A C 0.5776(11) 0.4007(7) 1.0324(6) 0.069(5) Uani 0.394(15) 1 d D U P A 2
H40D H 0.5764 0.4137 1.0587 0.104 Uiso 0.394(15) 1 calc R . P A 2
H40E H 0.5494 0.3836 1.0279 0.104 Uiso 0.394(15) 1 calc R . P A 2
H40F H 0.6050 0.3818 1.0305 0.104 Uiso 0.394(15) 1 calc R . P A 2
C39A C 0.5374(8) 0.4632(9) 1.0024(8) 0.078(5) Uani 0.394(15) 1 d D U P A 2
H39D H 0.5397 0.4860 0.9823 0.118 Uiso 0.394(15) 1 calc R . P A 2
H39E H 0.5102 0.4451 0.9968 0.118 Uiso 0.394(15) 1 calc R . P A 2
H39F H 0.5340 0.4764 1.0285 0.118 Uiso 0.394(15) 1 calc R . P A 2
C37A C 0.5809(6) 0.4358(5) 1.0016(3) 0.063(3) Uani 0.394(15) 1 d D U P A 2

loop_
_atom_site_aniso_label
_atom_site_aniso_U_11
_atom_site_aniso_U_22
_atom_site_aniso_U_33
_atom_site_aniso_U_23
_atom_site_aniso_U_13
_atom_site_aniso_U_12
Zn1 0.0227(4) 0.0311(4) 0.0383(5) 0.0030(3) -0.0005(3) -0.0013(3)
Cr1 0.0233(5) 0.0300(5) 0.0259(5) 0.0022(4) 0.0013(4) -0.0032(4)
Cr7 0.0198(5) 0.0285(5) 0.0392(6) 0.0007(4) 0.0004(4) 0.0020(4)
Cr2 0.0388(6) 0.0307(5) 0.0320(6) -0.0022(4) 0.0120(4) -0.0053(5)
Cr3 0.0322(5) 0.0406(6) 0.0293(5) -0.0049(4) 0.0074(4) -0.0040(5)
Cr5 0.0249(5) 0.0380(6) 0.0449(6) -0.0131(5) -0.0020(4) 0.0043(4)
Cr6 0.0354(6) 0.0352(6) 0.0485(7) -0.0106(5) -0.0048(5) 0.0052(5)
Cr4 0.0294(5) 0.0467(7) 0.0402(6) -0.0157(5) 0.0098(4) -0.0065(5)
F2 0.0273(17) 0.0302(18) 0.0319(18) -0.0012(14) 0.0051(14) -0.0022(14)
F1 0.0260(17) 0.0316(18) 0.0287(17) 0.0015(13) -0.0007(13) -0.0049(14)
F4 0.0299(18) 0.042(2) 0.0318(19) -0.0074(15) 0.0051(14) -0.0029(16)
F3 0.0289(17) 0.0352(19) 0.0338(19) -0.0045(14) 0.0076(14) -0.0029(15)
F8 0.0220(16) 0.0345(19) 0.0356(19) -0.0015(14) 0.0010(13) -0.0009(14)
F5 0.0229(17) 0.0349(19) 0.045(2) -0.0102(15) 0.0034(15) 0.0010(15)
F6 0.0280(18) 0.039(2) 0.050(2) -0.0115(17) -0.0032(16) 0.0075(16)
F7 0.0246(17) 0.0347(19) 0.046(2) -0.0047(16) -0.0047(15) 0.0039(15)
O1 0.023(2) 0.031(2) 0.061(3) 0.001(2) 0.0022(19) 0.0000(18)
O5 0.024(2) 0.038(2) 0.046(3) -0.003(2) -0.0033(18) 0.0079(19)
O30 0.028(2) 0.029(2) 0.032(2) -0.0001(17) -0.0027(17) -0.0042(17)
O27 0.034(2) 0.033(2) 0.031(2) 0.0018(17) 0.0084(18) -0.0018(19)
O2 0.019(2) 0.034(2) 0.050(3) 0.0021(19) 0.0009(18) 0.0013(18)
O32 0.029(2) 0.041(2) 0.033(2) 0.0049(19) 0.0012(18) 0.0037(19)
O29 0.027(2) 0.044(3) 0.032(2) 0.0068(19) 0.0001(17) -0.0044(19)
O3 0.036(2) 0.037(2) 0.040(3) 0.005(2) 0.0009(19) 0.005(2)
O31 0.024(2) 0.031(2) 0.043(3) 0.0004(18) -0.0049(18) -0.0015(18)
O10 0.026(2) 0.035(2) 0.054(3) -0.007(2) -0.004(2) 0.0017(19)
O13 0.023(2) 0.050(3) 0.056(3) -0.015(2) 0.001(2) 0.002(2)
O22 0.043(3) 0.064(3) 0.039(3) -0.016(2) 0.014(2) -0.025(2)
O9 0.037(3) 0.053(3) 0.052(3) -0.012(2) 0.000(2) -0.011(2)
O20 0.056(3) 0.055(3) 0.039(3) -0.006(2) 0.022(2) -0.007(3)
O7 0.037(2) 0.032(2) 0.057(3) 0.001(2) 0.001(2) 0.002(2)
O33 0.035(2) 0.038(2) 0.036(2) 0.0048(19) 0.0036(19) 0.005(2)
O25 0.071(4) 0.035(3) 0.043(3) -0.003(2) 0.023(3) -0.011(2)
O8 0.058(3) 0.036(3) 0.060(3) -0.005(2) -0.004(2) -0.002(2)
O12 0.043(3) 0.043(3) 0.055(3) -0.015(2) -0.002(2) 0.012(2)
O11 0.061(3) 0.040(3) 0.056(3) -0.012(2) -0.002(3) 0.008(3)
O21 0.032(2) 0.048(3) 0.042(3) -0.008(2) 0.007(2) -0.010(2)
O16 0.057(3) 0.056(2) 0.046(3) -0.022(2) 0.019(2) -0.011(2)
O17 0.047(3) 0.046(3) 0.041(3) -0.003(2) -0.004(2) -0.009(2)
O28 0.037(2) 0.043(3) 0.034(2) 0.0092(19) 0.0096(19) 0.009(2)
O15 0.041(3) 0.053(3) 0.046(2) -0.0164(19) 0.0031(19) -0.001(2)
O18 0.042(3) 0.056(3) 0.042(3) -0.016(2) -0.008(2) 0.010(2)
O4 0.037(2) 0.039(3) 0.037(2) 0.0039(19) 0.0024(19) 0.005(2)
O23 0.060(3) 0.043(3) 0.033(3) -0.001(2) 0.015(2) 0.000(2)
O6 0.036(2) 0.051(3) 0.047(3) -0.014(2) -0.008(2) 0.018(2)
O24 0.075(4) 0.041(3) 0.039(3) 0.002(2) 0.023(3) -0.004(3)
O14 0.024(2) 0.057(3) 0.068(4) -0.024(3) 0.004(2) -0.002(2)
C26 0.036(3) 0.034(3) 0.036(4) -0.006(3) 0.001(3) 0.001(3)
O19 0.060(3) 0.065(4) 0.050(3) -0.025(3) 0.027(3) -0.024(3)
C43 0.078(7) 0.119(9) 0.061(6) 0.016(6) -0.032(5) -0.048(7)
C28 0.056(6) 0.061(6) 0.165(12) -0.027(7) -0.006(7) 0.030(5)
C77 0.098(8) 0.146(11) 0.037(5) -0.004(6) 0.012(5) 0.053(8)
C62 0.126(9) 0.039(5) 0.071(6) -0.001(4) -0.007(6) 0.033(5)
C44 0.075(7) 0.160(12) 0.051(6) 0.027(7) -0.017(5) -0.030(7)
C13 0.029(4) 0.130(11) 0.132(10) -0.053(8) 0.000(5) -0.003(6)
C72 0.077(7) 0.075(7) 0.114(9) 0.022(6) -0.042(6) -0.046(6)
C8 0.256(19) 0.069(7) 0.047(6) -0.006(5) -0.041(9) 0.024(9)
C78 0.042(5) 0.136(11) 0.128(11) -0.042(9) 0.028(6) -0.017(6)
C38 0.076(8) 0.064(5) 0.049(6) -0.027(4) 0.008(6) -0.007(5)
C18 0.073(7) 0.041(6) 0.086(8) 0.002(5) 0.017(6) -0.015(5)
C19 0.078(9) 0.051(7) 0.091(8) -0.009(6) 0.022(6) -0.017(6)
C20 0.077(8) 0.070(9) 0.134(12) 0.036(9) -0.003(7) 0.001(6)
C39 0.101(7) 0.092(9) 0.080(7) -0.034(6) 0.031(5) -0.022(5)
C1 0.021(3) 0.029(3) 0.040(3) 0.002(2) 0.000(2) 0.001(2)
C75 0.026(3) 0.039(3) 0.026(3) 0.001(2) 0.000(2) -0.001(3)
C17 0.064(4) 0.034(3) 0.086(5) 0.007(3) 0.006(4) -0.004(3)
C21 0.032(3) 0.034(3) 0.040(4) -0.009(3) 0.001(3) 0.002(3)
C0AA 0.029(3) 0.041(4) 0.055(5) -0.010(3) -0.007(3) 0.004(3)
C56 0.038(3) 0.046(4) 0.030(3) 0.002(3) 0.000(3) -0.009(3)
C65 0.034(3) 0.032(3) 0.042(4) -0.005(3) -0.005(3) 0.004(3)
C6 0.024(3) 0.044(4) 0.035(4) 0.005(3) 0.003(2) -0.001(3)
C70 0.023(3) 0.041(4) 0.029(3) 0.003(3) 0.000(2) 0.000(3)
C11 0.032(3) 0.039(4) 0.044(4) -0.001(3) 0.001(3) 0.009(3)
C51 0.032(3) 0.042(4) 0.036(4) 0.005(3) 0.003(3) -0.010(3)
C31 0.032(4) 0.052(5) 0.053(5) -0.020(3) 0.002(3) 0.014(3)
C46 0.033(3) 0.070(5) 0.030(4) -0.010(3) 0.011(3) -0.010(4)
C3 0.025(3) 0.055(5) 0.077(6) 0.007(4) 0.007(3) 0.000(3)
C36 0.043(3) 0.052(3) 0.046(3) -0.0187(19) 0.009(2) -0.003(2)
C47 0.052(5) 0.078(6) 0.044(4) -0.011(4) 0.022(4) -0.018(4)
C2 0.024(3) 0.039(4) 0.071(5) 0.007(3) 0.002(3) -0.003(3)
C52 0.033(4) 0.045(4) 0.061(5) 0.001(3) 0.000(3) -0.015(3)
C76 0.031(3) 0.054(4) 0.039(4) 0.006(3) 0.011(3) 0.007(3)
C16 0.039(3) 0.030(3) 0.061(3) -0.002(2) -0.005(3) 0.005(3)
C61 0.058(5) 0.030(4) 0.050(4) -0.004(3) 0.005(3) 0.002(3)
C7 0.052(4) 0.046(4) 0.039(4) 0.010(3) 0.007(3) 0.000(3)
C71 0.046(4) 0.037(4) 0.051(4) -0.005(3) -0.016(3) -0.005(3)
C42 0.041(4) 0.072(5) 0.044(4) -0.002(4) -0.009(3) -0.007(4)
C73 0.066(6) 0.064(6) 0.083(7) 0.003(5) -0.046(5) -0.012(5)
C22 0.030(3) 0.045(4) 0.058(5) -0.009(3) -0.005(3) -0.004(3)
C41 0.029(3) 0.072(5) 0.029(3) -0.007(3) 0.009(3) -0.011(3)
C32 0.023(3) 0.071(6) 0.075(6) -0.029(4) 0.008(3) 0.000(4)
C33 0.022(3) 0.088(7) 0.080(6) -0.031(5) 0.004(4) -0.001(4)
C4 0.043(5) 0.060(6) 0.120(9) -0.021(5) -0.023(5) -0.003(4)
C23 0.029(4) 0.062(5) 0.088(7) -0.001(5) 0.009(4) 0.000(4)
C67 0.034(4) 0.074(6) 0.075(6) 0.008(5) -0.014(4) -0.009(4)
C66 0.044(4) 0.045(4) 0.050(4) 0.002(3) -0.007(3) 0.002(3)
C57 0.067(5) 0.047(4) 0.028(4) 0.002(3) 0.003(3) -0.004(4)
C58 0.121(9) 0.044(5) 0.043(5) 0.007(4) 0.009(5) -0.003(5)
C53 0.035(4) 0.065(6) 0.091(7) -0.008(5) 0.008(4) -0.020(4)
C68 0.056(5) 0.058(5) 0.086(7) 0.007(5) -0.022(5) 0.002(4)
C34 0.032(4) 0.074(6) 0.139(10) -0.049(7) 0.014(5) 0.006(4)
C59 0.087(7) 0.053(5) 0.042(4) 0.015(4) 0.016(4) -0.010(5)
C12 0.030(4) 0.073(6) 0.074(6) -0.030(5) -0.013(4) 0.026(4)
C27 0.049(4) 0.045(4) 0.072(6) -0.017(4) -0.012(4) 0.018(4)
C54 0.050(5) 0.093(7) 0.058(5) -0.013(5) -0.005(4) -0.021(5)
C24 0.046(5) 0.047(5) 0.094(7) -0.017(4) -0.015(4) -0.006(4)
C48 0.060(5) 0.078(6) 0.052(5) -0.010(4) 0.027(4) -0.011(5)
C14 0.062(6) 0.128(10) 0.118(10) -0.056(8) -0.033(6) 0.064(7)
C37 0.091(7) 0.065(5) 0.047(3) -0.024(3) 0.015(3) -0.016(4)
C9 0.104(10) 0.170(14) 0.064(7) 0.025(8) 0.019(7) -0.043(9)
C63 0.104(8) 0.059(5) 0.047(5) -0.015(4) 0.019(5) 0.003(5)
C49 0.102(8) 0.059(5) 0.055(5) -0.006(4) 0.036(5) -0.025(5)
C69 0.078(6) 0.062(5) 0.050(5) -0.004(4) -0.019(4) -0.006(5)
C55 0.049(5) 0.052(5) 0.145(10) 0.031(6) -0.007(6) -0.027(4)
C5 0.040(4) 0.079(7) 0.111(8) 0.045(6) 0.022(5) 0.005(4)
C25 0.039(4) 0.058(5) 0.067(5) -0.010(4) -0.008(4) -0.006(4)
C50 0.038(4) 0.157(11) 0.065(6) -0.034(6) 0.026(4) -0.032(6)
C29 0.141(11) 0.052(6) 0.086(8) -0.032(5) -0.028(7) 0.032(6)
C10 0.094(8) 0.148(11) 0.047(6) 0.017(6) -0.003(5) 0.053(8)
C79 0.108(9) 0.108(9) 0.078(7) 0.014(6) 0.039(7) 0.054(8)
C64 0.075(6) 0.055(5) 0.081(7) -0.008(5) -0.003(5) -0.023(5)
C35 0.038(5) 0.132(10) 0.095(8) 0.029(7) -0.018(5) -0.007(6)
C40 0.118(9) 0.078(7) 0.056(5) -0.025(4) 0.002(5) -0.006(6)
C45 0.105(10) 0.180(15) 0.145(13) -0.091(11) -0.090(10) 0.080(10)
C60 0.079(7) 0.088(7) 0.058(6) 0.020(5) -0.003(5) 0.008(6)
C15 0.086(8) 0.147(11) 0.068(7) -0.025(7) -0.032(6) 0.076(8)
C74 0.101(10) 0.237(19) 0.096(10) -0.110(11) -0.054(8) 0.060(11)
C30 0.126(10) 0.050(6) 0.098(8) -0.003(5) 0.024(7) 0.032(6)
O34 0.027(2) 0.094(5) 0.068(4) -0.023(3) 0.001(2) -0.008(3)
N1 0.038(3) 0.060(4) 0.054(4) 0.006(3) 0.002(3) -0.010(3)
C88 0.021(3) 0.041(4) 0.047(4) 0.001(3) 0.008(3) 0.005(3)
C87 0.025(3) 0.042(4) 0.039(4) -0.007(3) 0.001(3) 0.000(3)
C89 0.024(3) 0.037(3) 0.037(3) -0.003(3) -0.001(2) -0.001(3)
C99 0.035(3) 0.045(4) 0.033(3) -0.007(3) 0.006(3) -0.006(3)
C100 0.029(3) 0.058(5) 0.046(4) -0.008(3) 0.012(3) -0.007(3)
C92 0.048(4) 0.042(4) 0.044(4) -0.006(3) 0.008(3) 0.000(3)
C95 0.043(4) 0.082(6) 0.055(5) 0.006(4) -0.011(4) -0.011(4)
C90 0.028(3) 0.047(4) 0.048(4) -0.001(3) 0.005(3) 0.003(3)
C84 0.030(3) 0.063(5) 0.043(4) -0.010(3) 0.004(3) -0.008(3)
C86 0.023(3) 0.047(4) 0.040(4) -0.004(3) 0.008(3) -0.004(3)
C93 0.033(4) 0.046(4) 0.048(4) 0.004(3) -0.001(3) -0.005(3)
C94 0.045(4) 0.079(6) 0.043(4) 0.002(4) 0.001(3) -0.014(4)
C96 0.026(3) 0.062(5) 0.073(6) 0.004(4) -0.013(3) 0.000(3)
C82 0.034(4) 0.071(5) 0.055(5) -0.014(4) 0.007(3) 0.002(4)
C81 0.041(4) 0.073(6) 0.053(5) -0.020(4) -0.004(3) -0.001(4)
C80 0.022(3) 0.075(6) 0.061(5) -0.013(4) 0.002(3) -0.006(3)
C91 0.043(4) 0.050(4) 0.048(4) -0.003(3) -0.002(3) -0.006(3)
C98 0.037(4) 0.063(5) 0.046(4) -0.013(4) -0.004(3) -0.009(4)
C85 0.023(3) 0.070(5) 0.053(5) -0.014(4) 0.008(3) -0.005(3)
C97 0.025(3) 0.062(5) 0.072(6) -0.016(4) 0.006(3) -0.003(3)
C83 0.027(3) 0.056(5) 0.054(4) -0.014(3) 0.009(3) -0.006(3)
C101 0.046(5) 0.070(6) 0.068(6) 0.005(5) -0.013(4) 0.004(4)
C102 0.049(5) 0.096(8) 0.096(8) 0.008(7) -0.018(5) -0.006(6)
C106 0.062(6) 0.085(7) 0.061(6) 0.004(5) -0.012(5) 0.003(5)
C104 0.080(7) 0.083(8) 0.086(8) -0.009(6) -0.023(6) 0.012(6)
C103 0.066(7) 0.074(7) 0.118(10) 0.008(7) -0.024(7) -0.009(6)
C105 0.074(7) 0.085(8) 0.064(6) 0.000(5) -0.012(5) 0.005(6)
C107 0.071(7) 0.125(10) 0.075(7) -0.004(7) -0.002(6) 0.035(7)
C108 0.081(7) 0.076(7) 0.065(6) -0.008(5) 0.010(5) -0.001(6)
C110 0.064(6) 0.098(8) 0.074(7) -0.022(6) 0.003(5) -0.001(6)
C109 0.093(8) 0.088(8) 0.083(8) -0.010(6) -0.004(6) 0.009(7)
C111 0.085(8) 0.084(8) 0.082(8) -0.011(6) 0.010(6) 0.002(6)
C113 0.128(12) 0.113(11) 0.097(10) -0.040(8) 0.051(9) -0.020(9)
C112 0.119(11) 0.135(12) 0.093(10) -0.028(9) 0.039(8) -0.017(9)
C114 0.198(17) 0.089(9) 0.084(9) -0.014(7) 0.029(10) -0.009(10)
C116 0.126(8) 0.090(5) 0.074(5) 0.022(4) 0.032(5) 0.046(5)
C115 0.184(11) 0.097(6) 0.087(6) 0.012(5) 0.000(7) 0.064(6)
C121 0.27(2) 0.138(10) 0.132(10) -0.026(8) -0.059(12) 0.102(11)
C117 0.188(12) 0.105(6) 0.090(6) 0.011(5) 0.001(7) 0.061(7)
C118 0.222(14) 0.104(7) 0.108(7) 0.003(6) -0.025(9) 0.072(9)
C119 0.41(3) 0.134(9) 0.172(11) -0.040(8) -0.134(16) 0.145(13)
C120 0.320(19) 0.144(10) 0.171(11) -0.047(9) -0.106(13) 0.140(13)
C123 0.162(10) 0.113(6) 0.087(6) -0.004(4) 0.008(7) 0.010(6)
C124 0.138(9) 0.112(6) 0.083(6) -0.014(5) -0.006(6) -0.003(6)
C127 0.189(11) 0.116(6) 0.074(6) -0.005(5) 0.003(7) 0.008(6)
C128 0.184(12) 0.130(9) 0.085(7) -0.016(6) 0.006(8) 0.018(8)
C126 0.243(15) 0.120(7) 0.109(8) -0.004(6) 0.046(10) 0.011(7)
C125 0.172(11) 0.118(7) 0.090(7) -0.013(5) 0.010(7) -0.005(7)
C122 0.157(9) 0.113(6) 0.062(5) -0.006(4) -0.011(5) 0.012(6)
O35 0.024(2) 0.047(3) 0.059(3) -0.007(2) -0.008(2) 0.004(2)
C19A 0.079(12) 0.035(7) 0.091(12) 0.007(7) -0.008(9) -0.002(7)
C20A 0.094(16) 0.035(11) 0.091(8) 0.009(7) 0.002(8) -0.003(10)
C18A 0.073(8) 0.070(15) 0.15(2) 0.014(13) -0.010(8) -0.007(7)
C38A 0.089(9) 0.084(8) 0.058(9) -0.025(6) 0.008(6) -0.014(6)
C40A 0.077(11) 0.078(7) 0.052(6) -0.017(5) 0.010(6) -0.003(7)
C39A 0.088(8) 0.088(8) 0.059(8) -0.023(6) 0.013(5) 0.013(6)
C37A 0.075(8) 0.066(6) 0.047(4) -0.024(3) 0.011(3) -0.003(5)

loop_
_atom_type_symbol
_atom_type_description
_atom_type_scat_dispersion_real
_atom_type_scat_dispersion_imag
_atom_type_scat_source
C C 0.0181 0.0091 'International Tables Vol C Tables 4.2.6.8 and 6.1.1.4'
H H 0.0000 0.0000 'International Tables Vol C Tables 4.2.6.8 and 6.1.1.4'
Cr Cr -0.1635 2.4439 'International Tables Vol C Tables 4.2.6.8 and 6.1.1.4'
F F 0.0727 0.0534 'International Tables Vol C Tables 4.2.6.8 and 6.1.1.4'
N N 0.0311 0.0180 'International Tables Vol C Tables 4.2.6.8 and 6.1.1.4'
O O 0.0492 0.0322 'International Tables Vol C Tables 4.2.6.8 and 6.1.1.4'
Zn Zn -1.5491 0.6778 'International Tables Vol C Tables 4.2.6.8 and 6.1.1.4'

loop_
_geom_angle_atom_site_label_1
_geom_angle_atom_site_label_2
_geom_angle_atom_site_label_3
_geom_angle
F1 Zn1 F8 84.72(14)
F1 Zn1 O31 88.20(15)
F8 Zn1 O31 86.92(15)
O2 Zn1 F1 88.18(16)
O2 Zn1 F8 88.07(16)
O2 Zn1 O31 174.07(18)
O33 Zn1 F1 92.81(16)
O33 Zn1 F8 177.36(17)
O33 Zn1 O2 90.90(18)
O33 Zn1 O31 93.96(18)
O4 Zn1 F1 174.62(16)
O4 Zn1 F8 90.46(16)
O4 Zn1 O2 94.06(19)
O4 Zn1 O31 89.16(18)
O4 Zn1 O33 92.04(18)
F2 Cr1 O30 90.40(16)
F2 Cr1 O27 90.66(16)
F2 Cr1 O29 89.41(16)
F1 Cr1 F2 87.87(14)
F1 Cr1 O30 92.99(16)
F1 Cr1 O27 177.52(17)
F1 Cr1 O32 93.66(17)
F1 Cr1 O29 90.24(17)
O30 Cr1 O27 85.03(18)
O30 Cr1 O29 176.76(19)
O32 Cr1 F2 176.67(17)
O32 Cr1 O30 92.47(18)
O32 Cr1 O27 87.91(18)
O32 Cr1 O29 87.63(18)
O29 Cr1 O27 91.74(19)
F8 Cr7 F7 87.98(15)
F8 Cr7 O1 93.71(17)
F8 Cr7 O5 87.77(17)
F8 Cr7 O3 93.01(17)
F8 Cr7 O7 178.03(19)
F7 Cr7 O5 89.38(17)
F7 Cr7 O7 90.92(19)
O1 Cr7 F7 89.70(18)
O1 Cr7 O5 178.2(2)
O1 Cr7 O7 87.90(19)
O3 Cr7 F7 176.69(17)
O3 Cr7 O1 93.4(2)
O3 Cr7 O5 87.51(19)
O3 Cr7 O7 88.0(2)
O7 Cr7 O5 90.60(19)
F2 Cr2 F3 90.34(15)
F2 Cr2 O22 90.5(2)
F2 Cr2 O25 91.25(18)
F2 Cr2 O28 91.68(17)
F2 Cr2 O24 178.95(19)
F3 Cr2 O22 90.70(18)
F3 Cr2 O25 177.40(19)
F3 Cr2 O28 89.44(18)
F3 Cr2 O24 90.71(19)
O25 Cr2 O22 87.2(2)
O25 Cr2 O28 92.6(2)
O25 Cr2 O24 87.7(2)
O28 Cr2 O22 177.8(2)
O28 Cr2 O24 88.4(2)
O24 Cr2 O22 89.4(2)
F4 Cr3 O20 91.36(19)
F4 Cr3 O21 91.79(19)
F4 Cr3 O18 91.63(19)
F4 Cr3 O23 178.73(19)
F3 Cr3 F4 89.17(15)
F3 Cr3 O20 179.3(2)
F3 Cr3 O21 92.04(17)
F3 Cr3 O18 89.80(19)
F3 Cr3 O23 91.72(18)
O21 Cr3 O20 87.5(2)
O21 Cr3 O18 176.1(2)
O21 Cr3 O23 89.1(2)
O18 Cr3 O20 90.6(2)
O23 Cr3 O20 87.8(2)
O23 Cr3 O18 87.5(2)
F5 Cr5 O10 92.34(17)
F5 Cr5 O13 91.27(19)
F5 Cr5 O12 177.5(2)
F5 Cr5 O15 91.6(2)
F6 Cr5 F5 88.28(16)
F6 Cr5 O10 91.48(18)
F6 Cr5 O13 89.73(19)
F6 Cr5 O12 92.7(2)
F6 Cr5 O15 179.4(2)
O13 Cr5 O10 176.2(2)
O13 Cr5 O12 86.5(2)
O13 Cr5 O15 90.9(2)
O12 Cr5 O10 89.9(2)
O12 Cr5 O15 87.5(2)
O15 Cr5 O10 87.9(2)
F6 Cr6 O9 90.4(2)
F6 Cr6 O11 91.6(2)
F6 Cr6 O6 90.6(2)
F7 Cr6 F6 87.83(16)
F7 Cr6 O9 90.48(19)
F7 Cr6 O8 92.1(2)
F7 Cr6 O11 178.3(2)
F7 Cr6 O6 92.13(17)
O9 Cr6 O6 177.2(2)
O8 Cr6 F6 178.0(2)
O8 Cr6 O9 87.6(2)
O8 Cr6 O11 88.5(2)
O8 Cr6 O6 91.4(2)
O11 Cr6 O9 91.1(2)
O11 Cr6 O6 86.3(2)
F4 Cr4 F5 92.36(15)
F4 Cr4 O16 176.1(2)
F4 Cr4 O17 91.40(19)
F4 Cr4 O14 89.93(18)
F4 Cr4 O19 90.63(19)
F5 Cr4 O16 91.49(19)
F5 Cr4 O17 89.60(19)
F5 Cr4 O14 90.3(2)
F5 Cr4 O19 176.9(2)
O16 Cr4 O17 88.1(2)
O16 Cr4 O14 90.5(2)
O17 Cr4 O14 178.7(2)
O19 Cr4 O16 85.5(2)
O19 Cr4 O17 91.2(3)
O19 Cr4 O14 88.8(3)
Cr2 F2 Cr1 124.78(18)
Cr1 F1 Zn1 119.49(17)
Cr4 F4 Cr3 124.55(19)
Cr3 F3 Cr2 125.09(18)
Cr7 F8 Zn1 120.50(17)
Cr4 F5 Cr5 123.49(18)
Cr5 F6 Cr6 123.8(2)
Cr6 F7 Cr7 123.11(19)
C1 O1 Cr7 136.8(4)
C11 O5 Cr7 128.6(4)
C70 O30 Cr1 137.8(4)
C26 O27 Cr1 134.2(4)
C1 O2 Zn1 130.7(4)
C75 O32 Cr1 131.6(4)
C65 O29 Cr1 131.2(4)
C6 O3 Cr7 132.2(4)
C70 O31 Zn1 125.1(4)
C21 O10 Cr5 129.7(4)
C31 O13 Cr5 137.0(5)
C51 O22 Cr2 136.1(5)
C21 O9 Cr6 137.2(5)
C46 O20 Cr3 132.0(5)
C16 O7 Cr7 135.4(5)
C75 O33 Zn1 133.1(4)
C26 O25 Cr2 131.6(4)
C16 O8 Cr6 130.2(5)
C0AA O12 Cr5 134.2(5)
C0AA O11 Cr6 132.7(5)
C51 O21 Cr3 131.6(5)
C36 O16 Cr4 136.8(5)
C41 O17 Cr4 133.4(5)
C65 O28 Cr2 136.3(4)
C36 O15 Cr5 130.0(5)
C41 O18 Cr3 134.9(5)
C6 O4 Zn1 135.7(4)
C56 O23 Cr3 135.6(4)
C11 O6 Cr6 136.6(4)
C56 O24 Cr2 134.3(5)
C31 O14 Cr4 128.2(5)
O27 C26 C61 118.8(6)
O25 C26 O27 126.1(6)
O25 C26 C61 115.1(6)
C46 O19 Cr4 137.3(5)
H43A C43 H43B 109.5
H43A C43 H43C 109.5
H43B C43 H43C 109.5
C42 C43 H43A 109.5
C42 C43 H43B 109.5
C42 C43 H43C 109.5
H28A C28 H28B 109.5
H28A C28 H28C 109.5
H28B C28 H28C 109.5
C27 C28 H28A 109.5
C27 C28 H28B 109.5
C27 C28 H28C 109.5
H77A C77 H77B 109.5
H77A C77 H77C 109.5
H77B C77 H77C 109.5
C76 C77 H77A 109.5
C76 C77 H77B 109.5
C76 C77 H77C 109.5
H62A C62 H62B 109.5
H62A C62 H62C 109.5
H62B C62 H62C 109.5
C61 C62 H62A 109.5
C61 C62 H62B 109.5
C61 C62 H62C 109.5
H44A C44 H44B 109.5
H44A C44 H44C 109.5
H44B C44 H44C 109.5
C42 C44 H44A 109.5
C42 C44 H44B 109.5
C42 C44 H44C 109.5
H13A C13 H13B 109.5
H13A C13 H13C 109.5
H13B C13 H13C 109.5
C12 C13 H13A 109.5
C12 C13 H13B 109.5
C12 C13 H13C 109.5
H72A C72 H72B 109.5
H72A C72 H72C 109.5
H72B C72 H72C 109.5
C71 C72 H72A 109.5
C71 C72 H72B 109.5
C71 C72 H72C 109.5
H8A C8 H8B 109.5
H8A C8 H8C 109.5
H8B C8 H8C 109.5
C7 C8 H8A 109.5
C7 C8 H8B 109.5
C7 C8 H8C 109.5
H78A C78 H78B 109.5
H78A C78 H78C 109.5
H78B C78 H78C 109.5
C76 C78 H78A 109.5
C76 C78 H78B 109.5
C76 C78 H78C 109.5
H38A C38 H38B 109.5
H38A C38 H38C 109.5
H38B C38 H38C 109.5
C37 C38 H38A 109.5
C37 C38 H38B 109.5
C37 C38 H38C 109.5
H18A C18 H18B 109.5
H18A C18 H18C 109.5
H18B C18 H18C 109.5
C17 C18 H18A 109.5
C17 C18 H18B 109.5
C17 C18 H18C 109.5
H19A C19 H19B 109.5
H19A C19 H19C 109.5
H19B C19 H19C 109.5
C17 C19 H19A 109.5
C17 C19 H19B 109.5
C17 C19 H19C 109.5
H20A C20 H20B 109.5
H20A C20 H20C 109.5
H20B C20 H20C 109.5
C17 C20 H20A 109.5
C17 C20 H20B 109.5
C17 C20 H20C 109.5
H39A C39 H39B 109.5
H39A C39 H39C 109.5
H39B C39 H39C 109.5
C37 C39 H39A 109.5
C37 C39 H39B 109.5
C37 C39 H39C 109.5
O1 C1 C2 115.1(5)
O2 C1 O1 125.7(5)
O2 C1 C2 119.2(5)
O32 C75 C76 115.7(6)
O33 C75 O32 126.2(6)
O33 C75 C76 118.1(5)
C18 C17 C16 109.3(7)
C19 C17 C18 108.4(9)
C19 C17 C16 111.0(8)
C20 C17 C18 108.7(12)
C20 C17 C19 113.0(12)
C20 C17 C16 106.2(8)
C19A C17 C16 104.6(11)
C20A C17 C16 110.8(12)
C20A C17 C19A 101.9(17)
C18A C17 C16 107.6(15)
C18A C17 C19A 102.2(19)
C18A C17 C20A 127(2)
O10 C21 C22 118.5(6)
O9 C21 O10 126.3(6)
O9 C21 C22 115.2(6)
O12 C0AA C27 116.0(7)
O11 C0AA O12 126.9(7)
O11 C0AA C27 116.9(7)
O23 C56 O24 125.4(7)
O23 C56 C57 118.5(6)
O24 C56 C57 116.1(6)
O29 C65 O28 125.3(6)
O29 C65 C66 118.6(6)
O28 C65 C66 116.0(6)
O3 C6 C7 114.9(6)
O4 C6 O3 126.2(6)
O4 C6 C7 118.9(6)
O30 C70 C71 114.7(6)
O31 C70 O30 125.6(6)
O31 C70 C71 119.7(6)
O5 C11 C12 116.7(6)
O6 C11 O5 125.6(6)
O6 C11 C12 117.7(6)
O22 C51 O21 124.9(6)
O22 C51 C52 116.4(6)
O21 C51 C52 118.5(6)
O13 C31 O14 125.8(6)
O13 C31 C32 117.7(7)
O14 C31 C32 116.4(7)
O20 C46 C47 115.6(7)
O19 C46 O20 125.9(6)
O19 C46 C47 118.5(7)
H3A C3 H3B 109.5
H3A C3 H3C 109.5
H3B C3 H3C 109.5
C2 C3 H3A 109.5
C2 C3 H3B 109.5
C2 C3 H3C 109.5
O16 C36 C37 113.4(7)
O16 C36 C37A 118.2(9)
O15 C36 O16 125.2(6)
O15 C36 C37 121.4(7)
O15 C36 C37A 116.6(9)
C46 C47 C48 109.6(7)
C46 C47 C50 106.8(7)
C49 C47 C46 109.2(7)
C49 C47 C48 110.2(7)
C49 C47 C50 111.7(9)
C50 C47 C48 109.3(8)
C1 C2 C5 106.9(6)
C3 C2 C1 110.9(6)
C3 C2 C4 109.8(7)
C3 C2 C5 110.4(7)
C4 C2 C1 107.8(6)
C4 C2 C5 110.9(8)
C51 C52 C55 103.8(6)
C53 C52 C51 112.1(6)
C53 C52 C54 111.6(7)
C53 C52 C55 108.9(7)
C54 C52 C51 109.8(6)
C54 C52 C55 110.3(8)
C77 C76 C78 108.7(9)
C77 C76 C75 109.5(6)
C77 C76 C79 111.4(8)
C78 C76 C75 106.6(7)
C78 C76 C79 108.9(9)
C75 C76 C79 111.7(6)
O7 C16 C17 116.5(7)
O8 C16 O7 126.3(7)
O8 C16 C17 117.2(6)
C26 C61 C62 108.7(7)
C26 C61 C63 111.2(6)
C26 C61 C64 108.0(6)
C62 C61 C64 107.1(8)
C63 C61 C62 112.4(7)
C63 C61 C64 109.2(8)
C8 C7 C6 110.9(7)
C8 C7 C9 116.2(10)
C8 C7 C10 108.4(10)
C9 C7 C6 105.3(7)
C9 C7 C10 106.2(10)
C10 C7 C6 109.5(6)
C72 C71 C70 110.7(7)
C72 C71 C74 108.6(11)
C73 C71 C72 109.8(8)
C73 C71 C70 112.5(6)
C73 C71 C74 110.2(9)
C74 C71 C70 104.9(7)
C43 C42 C44 108.3(8)
C41 C42 C43 110.1(7)
C41 C42 C44 104.4(6)
C45 C42 C43 110.8(10)
C45 C42 C44 112.1(11)
C45 C42 C41 110.9(7)
C71 C73 H73A 109.5
C71 C73 H73B 109.5
C71 C73 H73C 109.5
H73A C73 H73B 109.5
H73A C73 H73C 109.5
H73B C73 H73C 109.5
C21 C22 C23 109.5(6)
C21 C22 C24 105.6(6)
C23 C22 C24 109.1(7)
C25 C22 C21 110.5(6)
C25 C22 C23 111.0(7)
C25 C22 C24 110.9(7)
O17 C41 O18 125.9(7)
O17 C41 C42 117.9(7)
O18 C41 C42 116.0(7)
C31 C32 C34 105.8(6)
C33 C32 C31 111.4(7)
C33 C32 C34 109.0(7)
C33 C32 C35 112.1(8)
C35 C32 C31 106.8(7)
C35 C32 C34 111.6(9)
C32 C33 H33A 109.5
C32 C33 H33B 109.5
C32 C33 H33C 109.5
H33A C33 H33B 109.5
H33A C33 H33C 109.5
H33B C33 H33C 109.5
C2 C4 H4A 109.5
C2 C4 H4B 109.5
C2 C4 H4C 109.5
H4A C4 H4B 109.5
H4A C4 H4C 109.5
H4B C4 H4C 109.5
C22 C23 H23A 109.5
C22 C23 H23B 109.5
C22 C23 H23C 109.5
H23A C23 H23B 109.5
H23A C23 H23C 109.5
H23B C23 H23C 109.5
H67A C67 H67B 109.5
H67A C67 H67C 109.5
H67B C67 H67C 109.5
C66 C67 H67A 109.5
C66 C67 H67B 109.5
C66 C67 H67C 109.5
C65 C66 C67 111.7(6)
C65 C66 C68 108.9(6)
C65 C66 C69 106.3(6)
C67 C66 C69 111.5(7)
C68 C66 C67 109.6(7)
C68 C66 C69 108.8(7)
C56 C57 C59 109.9(7)
C56 C57 C60 105.8(7)
C58 C57 C56 111.2(6)
C58 C57 C59 110.9(7)
C58 C57 C60 109.0(8)
C60 C57 C59 110.0(7)
C57 C58 H58A 109.5
C57 C58 H58B 109.5
C57 C58 H58C 109.5
H58A C58 H58B 109.5
H58A C58 H58C 109.5
H58B C58 H58C 109.5
C52 C53 H53A 109.5
C52 C53 H53B 109.5
C52 C53 H53C 109.5
H53A C53 H53B 109.5
H53A C53 H53C 109.5
H53B C53 H53C 109.5
C66 C68 H68A 109.5
C66 C68 H68B 109.5
C66 C68 H68C 109.5
H68A C68 H68B 109.5
H68A C68 H68C 109.5
H68B C68 H68C 109.5
C32 C34 H34A 109.5
C32 C34 H34B 109.5
C32 C34 H34C 109.5
H34A C34 H34B 109.5
H34A C34 H34C 109.5
H34B C34 H34C 109.5
C57 C59 H59A 109.5
C57 C59 H59B 109.5
C57 C59 H59C 109.5
H59A C59 H59B 109.5
H59A C59 H59C 109.5
H59B C59 H59C 109.5
C11 C12 C13 104.6(7)
C14 C12 C13 112.2(9)
C14 C12 C11 110.2(7)
C15 C12 C13 109.8(9)
C15 C12 C11 110.0(7)
C15 C12 C14 109.9(9)
C28 C27 C0AA 106.3(7)
C29 C27 C28 107.3(10)
C29 C27 C0AA 109.9(7)
C30 C27 C28 110.1(9)
C30 C27 C0AA 110.6(7)
C30 C27 C29 112.5(9)
C52 C54 H54A 109.5
C52 C54 H54B 109.5
C52 C54 H54C 109.5
H54A C54 H54B 109.5
H54A C54 H54C 109.5
H54B C54 H54C 109.5
C22 C24 H24A 109.5
C22 C24 H24B 109.5
C22 C24 H24C 109.5
H24A C24 H24B 109.5
H24A C24 H24C 109.5
H24B C24 H24C 109.5
C47 C48 H48A 109.5
C47 C48 H48B 109.5
C47 C48 H48C 109.5
H48A C48 H48B 109.5
H48A C48 H48C 109.5
H48B C48 H48C 109.5
C12 C14 H14A 109.5
C12 C14 H14B 109.5
C12 C14 H14C 109.5
H14A C14 H14B 109.5
H14A C14 H14C 109.5
H14B C14 H14C 109.5
C38 C37 C39 111.8(12)
C38 C37 C36 111.4(9)
C38 C37 C40 108.0(12)
C36 C37 C39 111.8(10)
C40 C37 C39 103.1(14)
C40 C37 C36 110.3(10)
C7 C9 H9A 109.5
C7 C9 H9B 109.5
C7 C9 H9C 109.5
H9A C9 H9B 109.5
H9A C9 H9C 109.5
H9B C9 H9C 109.5
C61 C63 H63A 109.5
C61 C63 H63B 109.5
C61 C63 H63C 109.5
H63A C63 H63B 109.5
H63A C63 H63C 109.5
H63B C63 H63C 109.5
C47 C49 H49A 109.5
C47 C49 H49B 109.5
C47 C49 H49C 109.5
H49A C49 H49B 109.5
H49A C49 H49C 109.5
H49B C49 H49C 109.5
C66 C69 H69A 109.5
C66 C69 H69B 109.5
C66 C69 H69C 109.5
H69A C69 H69B 109.5
H69A C69 H69C 109.5
H69B C69 H69C 109.5
C52 C55 H55A 109.5
C52 C55 H55B 109.5
C52 C55 H55C 109.5
H55A C55 H55B 109.5
H55A C55 H55C 109.5
H55B C55 H55C 109.5
C2 C5 H5A 109.5
C2 C5 H5B 109.5
C2 C5 H5C 109.5
H5A C5 H5B 109.5
H5A C5 H5C 109.5
H5B C5 H5C 109.5
C22 C25 H25A 109.5
C22 C25 H25B 109.5
C22 C25 H25C 109.5
H25A C25 H25B 109.5
H25A C25 H25C 109.5
H25B C25 H25C 109.5
C47 C50 H50A 109.5
C47 C50 H50B 109.5
C47 C50 H50C 109.5
H50A C50 H50B 109.5
H50A C50 H50C 109.5
H50B C50 H50C 109.5
C27 C29 H29A 109.5
C27 C29 H29B 109.5
C27 C29 H29C 109.5
H29A C29 H29B 109.5
H29A C29 H29C 109.5
H29B C29 H29C 109.5
C7 C10 H10A 109.5
C7 C10 H10B 109.5
C7 C10 H10C 109.5
H10A C10 H10B 109.5
H10A C10 H10C 109.5
H10B C10 H10C 109.5
C76 C79 H79A 109.5
C76 C79 H79B 109.5
C76 C79 H79C 109.5
H79A C79 H79B 109.5
H79A C79 H79C 109.5
H79B C79 H79C 109.5
C61 C64 H64A 109.5
C61 C64 H64B 109.5
C61 C64 H64C 109.5
H64A C64 H64B 109.5
H64A C64 H64C 109.5
H64B C64 H64C 109.5
C32 C35 H35A 109.5
C32 C35 H35B 109.5
C32 C35 H35C 109.5
H35A C35 H35B 109.5
H35A C35 H35C 109.5
H35B C35 H35C 109.5
C37 C40 H40A 109.5
C37 C40 H40B 109.5
C37 C40 H40C 109.5
H40A C40 H40B 109.5
H40A C40 H40C 109.5
H40B C40 H40C 109.5
C42 C45 H45A 109.5
C42 C45 H45B 109.5
C42 C45 H45C 109.5
H45A C45 H45B 109.5
H45A C45 H45C 109.5
H45B C45 H45C 109.5
C57 C60 H60A 109.5
C57 C60 H60B 109.5
C57 C60 H60C 109.5
H60A C60 H60B 109.5
H60A C60 H60C 109.5
H60B C60 H60C 109.5
C12 C15 H15A 109.5
C12 C15 H15B 109.5
C12 C15 H15C 109.5
H15A C15 H15B 109.5
H15A C15 H15C 109.5
H15B C15 H15C 109.5
C71 C74 H74A 109.5
C71 C74 H74B 109.5
C71 C74 H74C 109.5
H74A C74 H74B 109.5
H74A C74 H74C 109.5
H74B C74 H74C 109.5
C27 C30 H30A 109.5
C27 C30 H30B 109.5
C27 C30 H30C 109.5
H30A C30 H30B 109.5
H30A C30 H30C 109.5
H30B C30 H30C 109.5
C80 O34 H34 109.5
H1A N1 H1B 107.4
C90 N1 H1A 108.3
C90 N1 H1B 108.3
C90 N1 C91 116.0(6)
C91 N1 H1A 108.3
C91 N1 H1B 108.3
C87 C88 H88 119.0
C89 C88 H88 119.0
C89 C88 C87 122.1(6)
C88 C87 H87 119.7
C88 C87 C86 120.5(6)
C86 C87 H87 119.7
C88 C89 C99 117.9(6)
C88 C89 C90 119.8(6)
C99 C89 C90 122.0(6)
C89 C99 H99 119.5
C100 C99 C89 121.0(6)
C100 C99 H99 119.5
C99 C100 H100 119.1
C99 C100 C86 121.7(6)
C86 C100 H100 119.1
H92A C92 H92B 108.1
C93 C92 H92A 109.6
C93 C92 H92B 109.6
C91 C92 H92A 109.6
C91 C92 H92B 109.6
C91 C92 C93 110.2(6)
C94 C95 H95 120.1
C96 C95 H95 120.1
C96 C95 C94 119.8(8)
N1 C90 C89 111.5(6)
N1 C90 H90A 109.3
N1 C90 H90B 109.3
C89 C90 H90A 109.3
C89 C90 H90B 109.3
H90A C90 H90B 108.0
C85 C84 H84 119.0
C85 C84 C83 121.9(7)
C83 C84 H84 119.0
C87 C86 C100 116.6(6)
C87 C86 C83 121.1(6)
C100 C86 C83 122.3(6)
C94 C93 C92 119.6(7)
C94 C93 C98 119.1(7)
C98 C93 C92 121.3(7)
C95 C94 H94 119.9
C93 C94 C95 120.3(8)
C93 C94 H94 119.9
C95 C96 H96 119.5
C97 C96 C95 120.9(7)
C97 C96 H96 119.5
C81 C82 H82 119.1
C81 C82 C83 121.8(7)
C83 C82 H82 119.1
C82 C81 H81 120.1
C80 C81 C82 119.9(7)
C80 C81 H81 120.1
O34 C80 C81 118.7(7)
O34 C80 C85 122.6(7)
C81 C80 C85 118.6(7)
N1 C91 H91A 109.7
N1 C91 H91B 109.7
C92 C91 N1 109.8(6)
C92 C91 H91A 109.7
C92 C91 H91B 109.7
H91A C91 H91B 108.2
C93 C98 H98 120.0
C97 C98 C93 119.9(7)
C97 C98 H98 120.0
C84 C85 C80 120.2(7)
C84 C85 H85 119.9
C80 C85 H85 119.9
C96 C97 C98 120.0(7)
C96 C97 H97 120.0
C98 C97 H97 120.0
C84 C83 C86 120.7(6)
C84 C83 C82 116.9(7)
C82 C83 C86 122.3(6)
C102 C101 C107 119.1(10)
C106 C101 C102 120.5(10)
C106 C101 C107 120.4(10)
C101 C102 H102 121.1
C103 C102 C101 117.8(11)
C103 C102 H102 121.1
C101 C106 H106 120.0
C101 C106 C105 119.9(11)
C105 C106 H106 120.0
C103 C104 H104 121.0
C105 C104 H104 121.0
C105 C104 C103 118.1(11)
C102 C103 C104 121.8(11)
C102 C103 H103 119.1
C104 C103 H103 119.1
C106 C105 H105 119.1
C104 C105 C106 121.9(11)
C104 C105 H105 119.1
C101 C107 H10D 109.5
C101 C107 H10E 109.5
C101 C107 H10F 109.5
H10D C107 H10E 109.5
H10D C107 H10F 109.5
H10E C107 H10F 109.5
C109 C108 C114 123.0(12)
C113 C108 C109 117.1(11)
C113 C108 C114 119.9(11)
C109 C110 H110 119.7
C111 C110 H110 119.7
C111 C110 C109 120.7(11)
C108 C109 H109 119.1
C110 C109 C108 121.8(12)
C110 C109 H109 119.1
C110 C111 H111 120.9
C110 C111 C112 118.2(12)
C112 C111 H111 120.9
C108 C113 H113 118.7
C108 C113 C112 122.7(12)
C112 C113 H113 118.7
C111 C112 H112 120.2
C113 C112 C111 119.6(14)
C113 C112 H112 120.2
C108 C114 H11A 109.5
C108 C114 H11B 109.5
C108 C114 H11C 109.5
H11A C114 H11B 109.5
H11A C114 H11C 109.5
H11B C114 H11C 109.5
C115 C116 H116 119.9
C115 C116 C117 120.2(13)
C117 C116 H116 119.9
C116 C115 C121 122.6(14)
C116 C115 C120 117.6(16)
C120 C115 C121 119.2(14)
C115 C121 H12A 109.5
C115 C121 H12B 109.5
C115 C121 H12C 109.5
H12A C121 H12B 109.5
H12A C121 H12C 109.5
H12B C121 H12C 109.5
C116 C117 H117 117.9
C118 C117 C116 124.1(15)
C118 C117 H117 117.9
C117 C118 H118 121.6
C119 C118 C117 116.8(18)
C119 C118 H118 121.6
C118 C119 H119 118.8
C118 C119 C120 122.4(17)
C120 C119 H119 118.8
C115 C120 H12D 108.2
C115 C120 H12E 108.2
C119 C120 C115 116.2(16)
C119 C120 H12D 108.2
C119 C120 H12E 108.2
H12D C120 H12E 107.4
C124 C123 H123 119.9
C122 C123 H123 119.9
C122 C123 C124 120.1(15)
C123 C124 H124 120.3
C125 C124 C123 119.3(16)
C125 C124 H124 120.3
C126 C127 H127 119.6
C122 C127 H127 119.6
C122 C127 C126 120.8(17)
H12F C128 H12G 109.5
H12F C128 H12H 109.5
H12G C128 H12H 109.5
C122 C128 H12F 109.5
C122 C128 H12G 109.5
C122 C128 H12H 109.5
C127 C126 H126 118.7
C125 C126 C127 122.6(18)
C125 C126 H126 118.7
C124 C125 H125 120.7
C126 C125 C124 118.6(17)
C126 C125 H125 120.7
C123 C122 C128 121.8(15)
C127 C122 C123 118.2(15)
C127 C122 C128 119.9(15)
H35D O35 H35E 109.5
C17 C19A H19D 109.5
C17 C19A H19E 109.5
C17 C19A H19F 109.5
H19D C19A H19E 109.5
H19D C19A H19F 109.5
H19E C19A H19F 109.5
C17 C20A H20D 109.5
C17 C20A H20E 109.5
C17 C20A H20F 109.5
H20D C20A H20E 109.5
H20D C20A H20F 109.5
H20E C20A H20F 109.5
C17 C18A H18D 109.5
C17 C18A H18E 109.5
C17 C18A H18F 109.5
H18D C18A H18E 109.5
H18D C18A H18F 109.5
H18E C18A H18F 109.5
H38D C38A H38E 109.5
H38D C38A H38F 109.5
H38E C38A H38F 109.5
C37A C38A H38D 109.5
C37A C38A H38E 109.5
C37A C38A H38F 109.5
H40D C40A H40E 109.5
H40D C40A H40F 109.5
H40E C40A H40F 109.5
C37A C40A H40D 109.5
C37A C40A H40E 109.5
C37A C40A H40F 109.5
H39D C39A H39E 109.5
H39D C39A H39F 109.5
H39E C39A H39F 109.5
C37A C39A H39D 109.5
C37A C39A H39E 109.5
C37A C39A H39F 109.5
C36 C37A C38A 111.6(14)
C36 C37A C39A 105.7(12)
C40A C37A C36 110.4(13)
C40A C37A C38A 112.7(18)
C40A C37A C39A 109.9(19)
C39A C37A C38A 106.2(19)

loop_
_geom_bond_atom_site_label_1
_geom_bond_atom_site_label_2
_geom_bond_distance
Zn1 F1 2.061(3)
Zn1 F8 2.077(3)
Zn1 O2 2.032(4)
Zn1 O31 2.077(4)
Zn1 O33 2.020(4)
Zn1 O4 2.016(5)
Cr1 F2 1.947(3)
Cr1 F1 1.908(3)
Cr1 O30 1.969(4)
Cr1 O27 1.989(4)
Cr1 O32 1.940(4)
Cr1 O29 1.975(4)
Cr7 F8 1.917(4)
Cr7 F7 1.967(4)
Cr7 O1 1.940(4)
Cr7 O5 1.992(4)
Cr7 O3 1.939(5)
Cr7 O7 1.974(5)
Cr2 F2 1.902(4)
Cr2 F3 1.932(4)
Cr2 O22 1.961(5)
Cr2 O25 1.943(5)
Cr2 O28 1.944(5)
Cr2 O24 1.959(5)
Cr3 F4 1.941(4)
Cr3 F3 1.916(3)
Cr3 O20 1.964(5)
Cr3 O21 1.951(5)
Cr3 O18 1.959(5)
Cr3 O23 1.958(5)
Cr5 F5 1.935(4)
Cr5 F6 1.929(4)
Cr5 O10 1.965(4)
Cr5 O13 1.954(5)
Cr5 O12 1.954(5)
Cr5 O15 1.955(5)
Cr6 F6 1.936(4)
Cr6 F7 1.912(4)
Cr6 O9 1.957(5)
Cr6 O8 1.935(6)
Cr6 O11 1.945(5)
Cr6 O6 1.961(5)
Cr4 F4 1.929(4)
Cr4 F5 1.928(4)
Cr4 O16 1.951(5)
Cr4 O17 1.951(5)
Cr4 O14 1.975(5)
Cr4 O19 1.936(5)
O1 C1 1.264(7)
O5 C11 1.261(8)
O30 C70 1.270(7)
O27 C26 1.252(8)
O2 C1 1.243(7)
O32 C75 1.265(7)
O29 C65 1.255(8)
O3 C6 1.266(8)
O31 C70 1.247(8)
O10 C21 1.257(8)
O13 C31 1.240(9)
O22 C51 1.246(8)
O9 C21 1.239(8)
O20 C46 1.262(9)
O7 C16 1.250(8)
O33 C75 1.241(7)
O25 C26 1.252(8)
O8 C16 1.237(9)
O12 C0AA 1.252(9)
O11 C0AA 1.235(9)
O21 C51 1.254(8)
O16 C36 1.272(9)
O17 C41 1.231(9)
O28 C65 1.256(8)
O15 C36 1.226(9)
O18 C41 1.280(9)
O4 C6 1.253(8)
O23 C56 1.239(8)
O6 C11 1.246(8)
O24 C56 1.249(8)
O14 C31 1.274(9)
C26 C61 1.508(9)
O19 C46 1.249(9)
C43 H43A 0.9800
C43 H43B 0.9800
C43 H43C 0.9800
C43 C42 1.520(13)
C28 H28A 0.9800
C28 H28B 0.9800
C28 H28C 0.9800
C28 C27 1.523(13)
C77 H77A 0.9800
C77 H77B 0.9800
C77 H77C 0.9800
C77 C76 1.494(12)
C62 H62A 0.9800
C62 H62B 0.9800
C62 H62C 0.9800
C62 C61 1.530(11)
C44 H44A 0.9800
C44 H44B 0.9800
C44 H44C 0.9800
C44 C42 1.526(13)
C13 H13A 0.9800
C13 H13B 0.9800
C13 H13C 0.9800
C13 C12 1.557(16)
C72 H72A 0.9800
C72 H72B 0.9800
C72 H72C 0.9800
C72 C71 1.508(12)
C8 H8A 0.9800
C8 H8B 0.9800
C8 H8C 0.9800
C8 C7 1.489(13)
C78 H78A 0.9800
C78 H78B 0.9800
C78 H78C 0.9800
C78 C76 1.526(13)
C38 H38A 0.9800
C38 H38B 0.9800
C38 H38C 0.9800
C38 C37 1.511(6)
C18 H18A 0.9800
C18 H18B 0.9800
C18 H18C 0.9800
C18 C17 1.526(8)
C19 H19A 0.9800
C19 H19B 0.9800
C19 H19C 0.9800
C19 C17 1.525(8)
C20 H20A 0.9800
C20 H20B 0.9800
C20 H20C 0.9800
C20 C17 1.525(8)
C39 H39A 0.9800
C39 H39B 0.9800
C39 H39C 0.9800
C39 C37 1.511(6)
C1 C2 1.531(9)
C75 C76 1.532(9)
C17 C16 1.536(11)
C17 C19A 1.525(8)
C17 C20A 1.525(8)
C17 C18A 1.525(8)
C21 C22 1.532(9)
C0AA C27 1.541(10)
C56 C57 1.514(10)
C65 C66 1.505(9)
C6 C7 1.527(9)
C70 C71 1.528(9)
C11 C12 1.541(9)
C51 C52 1.518(9)
C31 C32 1.531(10)
C46 C47 1.522(9)
C3 H3A 0.9800
C3 H3B 0.9800
C3 H3C 0.9800
C3 C2 1.518(10)
C36 C37 1.511(6)
C36 C37A 1.511(6)
C47 C48 1.542(12)
C47 C49 1.494(14)
C47 C50 1.526(12)
C2 C4 1.524(12)
C2 C5 1.539(12)
C52 C53 1.498(11)
C52 C54 1.508(12)
C52 C55 1.546(12)
C76 C79 1.544(13)
C61 C63 1.514(11)
C61 C64 1.540(12)
C7 C9 1.493(14)
C7 C10 1.517(12)
C71 C73 1.488(11)
C71 C74 1.511(14)
C42 C41 1.514(10)
C42 C45 1.469(14)
C73 H73A 0.9800
C73 H73B 0.9800
C73 H73C 0.9800
C22 C23 1.532(11)
C22 C24 1.538(11)
C22 C25 1.528(11)
C32 C33 1.509(12)
C32 C34 1.541(11)
C32 C35 1.527(14)
C33 H33A 0.9800
C33 H33B 0.9800
C33 H33C 0.9800
C4 H4A 0.9800
C4 H4B 0.9800
C4 H4C 0.9800
C23 H23A 0.9800
C23 H23B 0.9800
C23 H23C 0.9800
C67 H67A 0.9800
C67 H67B 0.9800
C67 H67C 0.9800
C67 C66 1.536(11)
C66 C68 1.530(11)
C66 C69 1.555(11)
C57 C58 1.511(11)
C57 C59 1.545(11)
C57 C60 1.521(13)
C58 H58A 0.9800
C58 H58B 0.9800
C58 H58C 0.9800
C53 H53A 0.9800
C53 H53B 0.9800
C53 H53C 0.9800
C68 H68A 0.9800
C68 H68B 0.9800
C68 H68C 0.9800
C34 H34A 0.9800
C34 H34B 0.9800
C34 H34C 0.9800
C59 H59A 0.9800
C59 H59B 0.9800
C59 H59C 0.9800
C12 C14 1.517(12)
C12 C15 1.500(14)
C27 C29 1.516(13)
C27 C30 1.496(14)
C54 H54A 0.9800
C54 H54B 0.9800
C54 H54C 0.9800
C24 H24A 0.9800
C24 H24B 0.9800
C24 H24C 0.9800
C48 H48A 0.9800
C48 H48B 0.9800
C48 H48C 0.9800
C14 H14A 0.9800
C14 H14B 0.9800
C14 H14C 0.9800
C37 C40 1.511(6)
C9 H9A 0.9800
C9 H9B 0.9800
C9 H9C 0.9800
C63 H63A 0.9800
C63 H63B 0.9800
C63 H63C 0.9800
C49 H49A 0.9800
C49 H49B 0.9800
C49 H49C 0.9800
C69 H69A 0.9800
C69 H69B 0.9800
C69 H69C 0.9800
C55 H55A 0.9800
C55 H55B 0.9800
C55 H55C 0.9800
C5 H5A 0.9800
C5 H5B 0.9800
C5 H5C 0.9800
C25 H25A 0.9800
C25 H25B 0.9800
C25 H25C 0.9800
C50 H50A 0.9800
C50 H50B 0.9800
C50 H50C 0.9800
C29 H29A 0.9800
C29 H29B 0.9800
C29 H29C 0.9800
C10 H10A 0.9800
C10 H10B 0.9800
C10 H10C 0.9800
C79 H79A 0.9800
C79 H79B 0.9800
C79 H79C 0.9800
C64 H64A 0.9800
C64 H64B 0.9800
C64 H64C 0.9800
C35 H35A 0.9800
C35 H35B 0.9800
C35 H35C 0.9800
C40 H40A 0.9800
C40 H40B 0.9800
C40 H40C 0.9800
C45 H45A 0.9800
C45 H45B 0.9800
C45 H45C 0.9800
C60 H60A 0.9800
C60 H60B 0.9800
C60 H60C 0.9800
C15 H15A 0.9800
C15 H15B 0.9800
C15 H15C 0.9800
C74 H74A 0.9800
C74 H74B 0.9800
C74 H74C 0.9800
C30 H30A 0.9800
C30 H30B 0.9800
C30 H30C 0.9800
O34 H34 0.8400
O34 C80 1.370(8)
N1 H1A 0.9100
N1 H1B 0.9100
N1 C90 1.476(9)
N1 C91 1.525(9)
C88 H88 0.9500
C88 C87 1.385(9)
C88 C89 1.371(9)
C87 H87 0.9500
C87 C86 1.398(9)
C89 C99 1.384(9)
C89 C90 1.520(9)
C99 H99 0.9500
C99 C100 1.371(9)
C100 H100 0.9500
C100 C86 1.405(10)
C92 H92A 0.9900
C92 H92B 0.9900
C92 C93 1.548(10)
C92 C91 1.493(10)
C95 H95 0.9500
C95 C94 1.411(11)
C95 C96 1.374(12)
C90 H90A 0.9900
C90 H90B 0.9900
C84 H84 0.9500
C84 C85 1.376(10)
C84 C83 1.380(10)
C86 C83 1.488(9)
C93 C94 1.369(11)
C93 C98 1.410(10)
C94 H94 0.9500
C96 H96 0.9500
C96 C97 1.360(12)
C82 H82 0.9500
C82 C81 1.385(11)
C82 C83 1.393(11)
C81 H81 0.9500
C81 C80 1.383(11)
C80 C85 1.395(11)
C91 H91A 0.9900
C91 H91B 0.9900
C98 H98 0.9500
C98 C97 1.400(10)
C85 H85 0.9500
C97 H97 0.9500
C101 C102 1.424(14)
C101 C106 1.388(14)
C101 C107 1.498(14)
C102 H102 0.9500
C102 C103 1.390(16)
C106 H106 0.9500
C106 C105 1.388(14)
C104 H104 0.9500
C104 C103 1.426(17)
C104 C105 1.373(15)
C103 H103 0.9500
C105 H105 0.9500
C107 H10D 0.9800
C107 H10E 0.9800
C107 H10F 0.9800
C108 C109 1.381(15)
C108 C113 1.320(17)
C108 C114 1.479(16)
C110 H110 0.9500
C110 C109 1.372(15)
C110 C111 1.342(15)
C109 H109 0.9500
C111 H111 0.9500
C111 C112 1.386(16)
C113 H113 0.9500
C113 C112 1.386(18)
C112 H112 0.9500
C114 H11A 0.9800
C114 H11B 0.9800
C114 H11C 0.9800
C116 H116 0.9500
C116 C115 1.283(17)
C116 C117 1.395(19)
C115 C121 1.50(2)
C115 C120 1.43(2)
C121 H12A 0.9800
C121 H12B 0.9800
C121 H12C 0.9800
C117 H117 0.9500
C117 C118 1.318(19)
C118 H118 0.9500
C118 C119 1.29(2)
C119 H119 0.9500
C119 C120 1.42(2)
C120 H12D 0.9900
C120 H12E 0.9900
C123 H123 0.9500
C123 C124 1.403(19)
C123 C122 1.382(19)
C124 H124 0.9500
C124 C125 1.38(2)
C127 H127 0.9500
C127 C126 1.39(2)
C127 C122 1.33(2)
C128 H12F 0.9800
C128 H12G 0.9800
C128 H12H 0.9800
C128 C122 1.457(19)
C126 H126 0.9500
C126 C125 1.30(2)
C125 H125 0.9500
O35 H35D 0.8494
O35 H35E 0.8509
C19A H19D 0.9800
C19A H19E 0.9800
C19A H19F 0.9800
C20A H20D 0.9800
C20A H20E 0.9800
C20A H20F 0.9800
C18A H18D 0.9800
C18A H18E 0.9800
C18A H18F 0.9800
C38A H38D 0.9800
C38A H38E 0.9800
C38A H38F 0.9800
C38A C37A 1.511(6)
C40A H40D 0.9800
C40A H40E 0.9800
C40A H40F 0.9800
C40A C37A 1.511(6)
C39A H39D 0.9800
C39A H39E 0.9800
C39A H39F 0.9800
C39A C37A 1.511(6)

loop_
_geom_torsion_atom_site_label_1
_geom_torsion_atom_site_label_2
_geom_torsion_atom_site_label_3
_geom_torsion_atom_site_label_4
_geom_torsion
Zn1 O2 C1 O1 19.6(10)
Zn1 O2 C1 C2 -159.3(5)
Zn1 O31 C70 O30 29.6(9)
Zn1 O31 C70 C71 -147.6(5)
Zn1 O33 C75 O32 24.4(10)
Zn1 O33 C75 C76 -156.2(5)
Zn1 O4 C6 O3 12.3(11)
Zn1 O4 C6 C7 -169.2(5)
Cr1 O30 C70 O31 1.2(10)
Cr1 O30 C70 C71 178.6(5)
Cr1 O27 C26 O25 -22.7(11)
Cr1 O27 C26 C61 155.4(5)
Cr1 O32 C75 O33 4.6(10)
Cr1 O32 C75 C76 -174.8(4)
Cr1 O29 C65 O28 -13.7(10)
Cr1 O29 C65 C66 168.7(5)
Cr7 O1 C1 O2 5.3(11)
Cr7 O1 C1 C2 -175.7(5)
Cr7 O5 C11 O6 -24.0(11)
Cr7 O5 C11 C12 156.8(6)
Cr7 O3 C6 O4 8.1(10)
Cr7 O3 C6 C7 -170.5(5)
Cr7 O7 C16 O8 -20.4(12)
Cr7 O7 C16 C17 157.9(5)
Cr2 O22 C51 O21 18.1(12)
Cr2 O22 C51 C52 -157.3(5)
Cr2 O25 C26 O27 -0.8(11)
Cr2 O25 C26 C61 -179.0(5)
Cr2 O28 C65 O29 -9.3(11)
Cr2 O28 C65 C66 168.4(5)
Cr2 O24 C56 O23 -2.3(12)
Cr2 O24 C56 C57 179.2(5)
Cr3 O20 C46 O19 0.8(12)
Cr3 O20 C46 C47 177.8(5)
Cr3 O21 C51 O22 -24.6(11)
Cr3 O21 C51 C52 150.7(5)
Cr3 O18 C41 O17 -5.5(11)
Cr3 O18 C41 C42 168.9(5)
Cr3 O23 C56 O24 -7.6(12)
Cr3 O23 C56 C57 170.9(5)
Cr5 O10 C21 O9 -20.1(10)
Cr5 O10 C21 C22 158.5(5)
Cr5 O13 C31 O14 8.7(13)
Cr5 O13 C31 C32 -172.2(5)
Cr5 O12 C0AA O11 -15.5(12)
Cr5 O12 C0AA C27 160.6(5)
Cr5 O15 C36 O16 14.4(12)
Cr5 O15 C36 C37 -165.5(7)
Cr5 O15 C36 C37A -164.3(8)
Cr6 O9 C21 O10 7.3(11)
Cr6 O9 C21 C22 -171.3(5)
Cr6 O8 C16 O7 -7.9(12)
Cr6 O8 C16 C17 173.8(5)
Cr6 O11 C0AA O12 -2.5(12)
Cr6 O11 C0AA C27 -178.6(5)
Cr6 O6 C11 O5 -3.0(12)
Cr6 O6 C11 C12 176.2(6)
Cr4 O16 C36 O15 14.0(14)
Cr4 O16 C36 C37 -166.1(7)
Cr4 O16 C36 C37A -167.4(9)
Cr4 O17 C41 O18 16.5(11)
Cr4 O17 C41 C42 -157.8(5)
Cr4 O14 C31 O13 18.5(11)
Cr4 O14 C31 C32 -160.6(5)
Cr4 O19 C46 O20 8.7(14)
Cr4 O19 C46 C47 -168.3(6)
O1 C1 C2 C3 174.6(6)
O1 C1 C2 C4 54.4(8)
O1 C1 C2 C5 -65.0(9)
O5 C11 C12 C13 70.2(9)
O5 C11 C12 C14 -169.0(9)
O5 C11 C12 C15 -47.6(11)
O30 C70 C71 C72 50.7(9)
O30 C70 C71 C73 173.9(7)
O30 C70 C71 C74 -66.3(10)
O27 C26 C61 C62 122.2(8)
O27 C26 C61 C63 -2.1(10)
O27 C26 C61 C64 -121.9(7)
O2 C1 C2 C3 -6.3(10)
O2 C1 C2 C4 -126.6(7)
O2 C1 C2 C5 114.1(8)
O32 C75 C76 C77 135.4(8)
O32 C75 C76 C78 -107.3(9)
O32 C75 C76 C79 11.5(10)
O29 C65 C66 C67 -7.3(9)
O29 C65 C66 C68 -128.5(7)
O29 C65 C66 C69 114.4(7)
O3 C6 C7 C8 -156.1(9)
O3 C6 C7 C9 77.4(9)
O3 C6 C7 C10 -36.5(10)
O31 C70 C71 C72 -131.9(8)
O31 C70 C71 C73 -8.6(10)
O31 C70 C71 C74 111.2(10)
O10 C21 C22 C23 125.6(7)
O10 C21 C22 C24 -117.1(7)
O10 C21 C22 C25 3.0(9)
O13 C31 C32 C33 -177.0(7)
O13 C31 C32 C34 -58.7(10)
O13 C31 C32 C35 60.3(10)
O22 C51 C52 C53 -174.0(7)
O22 C51 C52 C54 -49.3(9)
O22 C51 C52 C55 68.7(9)
O9 C21 C22 C23 -55.7(9)
O9 C21 C22 C24 61.7(8)
O9 C21 C22 C25 -178.3(6)
O20 C46 C47 C48 172.4(7)
O20 C46 C47 C49 51.6(10)
O20 C46 C47 C50 -69.4(10)
O33 C75 C76 C77 -44.1(10)
O33 C75 C76 C78 73.3(9)
O33 C75 C76 C79 -168.0(8)
O25 C26 C61 C62 -59.5(9)
O25 C26 C61 C63 176.2(7)
O25 C26 C61 C64 56.4(9)
O12 C0AA C27 C28 -79.2(9)
O12 C0AA C27 C29 36.6(11)
O12 C0AA C27 C30 161.4(8)
O11 C0AA C27 C28 97.3(10)
O11 C0AA C27 C29 -146.9(9)
O11 C0AA C27 C30 -22.1(11)
O21 C51 C52 C53 10.3(10)
O21 C51 C52 C54 135.0(8)
O21 C51 C52 C55 -107.0(8)
O16 C36 C37 C38 -176.1(11)
O16 C36 C37 C39 -50.1(15)
O16 C36 C37 C40 64.0(14)
O16 C36 C37A C38A 148.8(17)
O16 C36 C37A C40A 23(2)
O16 C36 C37A C39A -96.2(16)
O28 C65 C66 C67 174.8(7)
O28 C65 C66 C68 53.6(9)
O28 C65 C66 C69 -63.4(8)
O15 C36 C37 C38 3.8(16)
O15 C36 C37 C39 129.8(12)
O15 C36 C37 C40 -116.1(13)
O15 C36 C37A C38A -33(2)
O15 C36 C37A C40A -158.7(15)
O15 C36 C37A C39A 82.5(17)
O4 C6 C7 C8 25.2(11)
O4 C6 C7 C9 -101.3(9)
O4 C6 C7 C10 144.8(8)
O23 C56 C57 C58 149.4(8)
O23 C56 C57 C59 26.2(9)
O23 C56 C57 C60 -92.5(8)
O6 C11 C12 C13 -109.1(8)
O6 C11 C12 C14 11.7(12)
O6 C11 C12 C15 133.0(9)
O24 C56 C57 C58 -32.0(10)
O24 C56 C57 C59 -155.2(7)
O24 C56 C57 C60 86.1(8)
O14 C31 C32 C33 2.2(10)
O14 C31 C32 C34 120.5(8)
O14 C31 C32 C35 -120.5(9)
O19 C46 C47 C48 -10.3(11)
O19 C46 C47 C49 -131.1(8)
O19 C46 C47 C50 107.9(9)
C43 C42 C41 O17 -25.9(10)
C43 C42 C41 O18 159.2(7)
C44 C42 C41 O17 90.2(9)
C44 C42 C41 O18 -84.7(9)
C18 C17 C16 O7 -41.7(10)
C18 C17 C16 O8 136.8(9)
C19 C17 C16 O7 -161.3(9)
C19 C17 C16 O8 17.2(11)
C20 C17 C16 O7 75.5(12)
C20 C17 C16 O8 -106.1(12)
C45 C42 C41 O17 -148.9(10)
C45 C42 C41 O18 36.3(12)
O34 C80 C85 C84 178.5(8)
C88 C87 C86 C100 2.0(10)
C88 C87 C86 C83 -179.1(7)
C88 C89 C99 C100 -0.8(11)
C88 C89 C90 N1 116.4(7)
C87 C88 C89 C99 -2.0(10)
C87 C88 C89 C90 171.2(6)
C87 C86 C83 C84 154.6(8)
C87 C86 C83 C82 -28.1(12)
C89 C88 C87 C86 1.4(11)
C89 C99 C100 C86 4.3(12)
C99 C89 C90 N1 -70.8(9)
C99 C100 C86 C87 -4.8(11)
C99 C100 C86 C83 176.3(7)
C100 C86 C83 C84 -26.5(12)
C100 C86 C83 C82 150.7(8)
C92 C93 C94 C95 175.2(8)
C92 C93 C98 C97 -175.9(7)
C95 C96 C97 C98 1.8(14)
C90 N1 C91 C92 -59.2(9)
C90 C89 C99 C100 -173.8(7)
C93 C92 C91 N1 -175.5(6)
C93 C98 C97 C96 -1.0(13)
C94 C95 C96 C97 -2.5(14)
C94 C93 C98 C97 1.0(12)
C96 C95 C94 C93 2.5(14)
C82 C81 C80 O34 -176.8(8)
C82 C81 C80 C85 6.4(14)
C81 C82 C83 C84 -6.0(13)
C81 C82 C83 C86 176.6(8)
C81 C80 C85 C84 -4.8(14)
C91 N1 C90 C89 -160.2(6)
C91 C92 C93 C94 118.3(8)
C91 C92 C93 C98 -64.8(9)
C98 C93 C94 C95 -1.7(13)
C85 C84 C83 C86 -174.9(8)
C85 C84 C83 C82 7.7(13)
C83 C84 C85 C80 -2.4(13)
C83 C82 C81 C80 -0.9(14)
C101 C102 C103 C104 0.6(15)
C101 C106 C105 C104 -0.9(15)
C102 C101 C106 C105 1.5(14)
C106 C101 C102 C103 -1.4(14)
C103 C104 C105 C106 0.1(15)
C105 C104 C103 C102 0.0(16)
C107 C101 C102 C103 -180.0(9)
C107 C101 C106 C105 -179.9(9)
C108 C113 C112 C111 1(3)
C110 C111 C112 C113 -2(2)
C109 C108 C113 C112 0(2)
C109 C110 C111 C112 2(2)
C111 C110 C109 C108 -2.2(19)
C113 C108 C109 C110 1.0(19)
C114 C108 C109 C110 -178.1(12)
C114 C108 C113 C112 178.8(15)
C116 C115 C120 C119 -18(4)
C116 C117 C118 C119 2(3)
C115 C116 C117 C118 -2(3)
C121 C115 C120 C119 171(2)
C117 C116 C115 C121 -179.2(18)
C117 C116 C115 C120 10(3)
C117 C118 C119 C120 -11(5)
C118 C119 C120 C115 19(5)
C123 C124 C125 C126 -5(3)
C124 C123 C122 C127 -5(2)
C124 C123 C122 C128 177.0(15)
C127 C126 C125 C124 3(3)
C126 C127 C122 C123 3(3)
C126 C127 C122 C128 -179.4(17)
C122 C123 C124 C125 6(2)
C122 C127 C126 C125 -2(3)
C19A C17 C16 O7 143.5(13)
C19A C17 C16 O8 -38.0(14)
C20A C17 C16 O7 34.5(16)
C20A C17 C16 O8 -147.1(15)
C18A C17 C16 O7 -108.2(19)
C18A C17 C16 O8 70.2(19)
